data_4315582
loop_
_publ_author_name
'Bassem S. Bassil'
'Masooma Ibrahim'
'Sib Sankar Mal'
'Andreas Suchopar'
'Rosa Ngo Biboum'
'Bineta Keita'
'Louis Nadjo'
'Saritha Nellutla'
'Johan van Tol'
'Naresh S. Dalal'
'Ulrich Kortz'

_publ_contact_author_address
;
Jacobs University, School of Engineering and Science, P.O. Box 750 561, 
28725 Bremen, Germany
;
_publ_contact_author_email u.kortz@jacobs-university.de
_publ_contact_author_fax '+49-421-200 3229'
_publ_contact_author_name 'Ulrich Kortz'
_publ_section_title
;
 Cobalt, Manganese, Nickel, and Vanadium Derivatives of the Cyclic
 48-Tungsto-8-Phosphate [H7P8W48O184]33-
;
_journal_name_full 'Inorganic Chemistry'
_journal_page_first 4949
_journal_page_last 4959
_journal_paper_doi 10.1021/ic100050r
_journal_volume 49
_journal_year 2010
_chemical_formula_sum 'H128 K14 Li8 Ni7 O252 P8 W50'
_chemical_formula_weight 14614.9
_chemical_name_systematic
; 
 ? 
;
_space_group_IT_number 2
_symmetry_cell_setting triclinic
_symmetry_space_group_name_Hall '-P 1'
_symmetry_space_group_name_H-M 'P -1'
_atom_sites_solution_primary direct
_atom_sites_solution_secondary difmap
_audit_creation_method SHELXL-97
_cell_angle_alpha 110.900(2)
_cell_angle_beta 107.940(2)
_cell_angle_gamma 94.935(2)
_cell_formula_units_Z 1
_cell_length_a 15.8433(5)
_cell_length_b 20.3136(7)
_cell_length_c 24.2972(10)
_cell_measurement_reflns_used 5066
_cell_measurement_temperature 173(2)
_cell_measurement_theta_max 21.89
_cell_measurement_theta_min 2.20
_cell_volume 6779.1(5)
_computing_cell_refinement 'Bruker SMART'
_computing_data_collection 'Bruker SMART'
_computing_data_reduction 'Bruker SAINT'
_computing_molecular_graphics 'Bruker SHELXTL'
_computing_publication_material 'Bruker SHELXTL'
_computing_structure_refinement 'SHELXL-97 (Sheldrick, 2008)'
_computing_structure_solution 'SHELXS-97 (Sheldrick, 2008)'
_diffrn_ambient_temperature 173(2)
_diffrn_measured_fraction_theta_full 0.964
_diffrn_measured_fraction_theta_max 0.964
_diffrn_measurement_device_type 'CCD area detector'
_diffrn_measurement_method 'phi and omega scans'
_diffrn_radiation_monochromator graphite
_diffrn_radiation_source 'sealed tube'
_diffrn_radiation_type MoK\a
_diffrn_radiation_wavelength 0.71073
_diffrn_reflns_av_R_equivalents 0.1110
_diffrn_reflns_av_sigmaI/netI 0.0903
_diffrn_reflns_limit_h_max 16
_diffrn_reflns_limit_h_min -16
_diffrn_reflns_limit_k_max 20
_diffrn_reflns_limit_k_min -21
_diffrn_reflns_limit_l_max 25
_diffrn_reflns_limit_l_min -25
_diffrn_reflns_number 80730
_diffrn_reflns_theta_full 21.96
_diffrn_reflns_theta_max 21.96
_diffrn_reflns_theta_min 2.20
_exptl_absorpt_coefficient_mu 21.674
_exptl_absorpt_correction_T_max 0.5349
_exptl_absorpt_correction_T_min 0.1422
_exptl_absorpt_correction_type multi-scan
_exptl_absorpt_process_details SADABS
_exptl_crystal_colour pale
_exptl_crystal_density_diffrn 3.511
_exptl_crystal_density_meas 0
_exptl_crystal_density_method 'not measured'
_exptl_crystal_description rod
_exptl_crystal_F_000 6305
_exptl_crystal_size_max 0.21
_exptl_crystal_size_mid 0.07
_exptl_crystal_size_min 0.03
_refine_diff_density_max 2.879
_refine_diff_density_min -1.944
_refine_diff_density_rms 0.417
_refine_ls_extinction_method none
_refine_ls_goodness_of_fit_ref 1.062
_refine_ls_matrix_type full
_refine_ls_number_parameters 845
_refine_ls_number_reflns 15950
_refine_ls_number_restraints 0
_refine_ls_restrained_S_all 1.062
_refine_ls_R_factor_all 0.0908
_refine_ls_R_factor_gt 0.0577
_refine_ls_shift/su_max 0.001
_refine_ls_shift/su_mean 0.000
_refine_ls_structure_factor_coef Fsqd
_refine_ls_weighting_details 'calc w=1/[\s^2^(Fo^2^)+(0.0800P)^2^+160.0000P] where P=(Fo^2^+2Fc^2^)/3'
_refine_ls_weighting_scheme calc
_refine_ls_wR_factor_gt 0.1504
_refine_ls_wR_factor_ref 0.1722
_reflns_number_gt 10979
_reflns_number_total 15950
_reflns_threshold_expression >2sigma(I)
_cod_data_source_file ic100050r_si_002_3.cif
_cod_data_source_block niw
_cod_depositor_comments
;
The following automatic conversions were performed:

'_symmetry_cell_setting' value 'Triclinic' changed to 'triclinic'
according to the built-in table from CIF Core dictionary named
'cif_core.dic' version 2.4.1 from 2010-06-29.

Automatic conversion script
Id: cif_fix_values 1646 2011-03-28 12:23:43Z adriana 
;
_cod_original_cell_volume 6779.1(4)
_cod_database_code 4315582

loop_
_symmetry_equiv_pos_as_xyz
'x, y, z'
'-x, -y, -z'

loop_
_atom_site_label
_atom_site_type_symbol
_atom_site_fract_x
_atom_site_fract_y
_atom_site_fract_z
_atom_site_U_iso_or_equiv
_atom_site_adp_type
_atom_site_occupancy
_atom_site_symmetry_multiplicity
_atom_site_calc_flag
_atom_site_refinement_flags
_atom_site_disorder_assembly
_atom_site_disorder_group
W1 W 0.26191(9) 0.12345(6) 0.17931(6) 0.0305(3) Uani 1 1 d . . .
W2 W 0.43213(8) 0.24087(6) 0.33993(6) 0.0268(3) Uani 1 1 d . . .
W3 W 0.21000(9) 0.29014(6) 0.27828(6) 0.0329(3) Uani 1 1 d . . .
W4 W 0.02471(8) 0.19017(6) 0.27131(6) 0.0322(3) Uani 1 1 d . . .
W5 W 0.07756(8) 0.02355(6) 0.17342(6) 0.0277(3) Uani 1 1 d . . .
W6 W 0.06056(8) 0.04289(6) 0.32815(6) 0.0290(3) Uani 1 1 d . . .
W7 W 0.09278(8) 0.16676(6) 0.49434(6) 0.0238(3) Uani 1 1 d . . .
W8 W 0.16442(9) 0.36027(6) 0.60840(6) 0.0301(3) Uani 1 1 d . . .
W9 W 0.05738(8) 0.31531(6) 0.43705(6) 0.0299(3) Uani 1 1 d . . .
W10 W 0.24482(8) 0.41534(6) 0.44398(6) 0.0306(3) Uani 1 1 d . . .
W11 W 0.46850(8) 0.36608(6) 0.50750(6) 0.0227(3) Uani 1 1 d . . .
W12 W 0.35056(9) 0.45794(6) 0.61480(6) 0.0293(3) Uani 1 1 d . . .
W13 W 0.47768(9) 0.46372(6) 0.77321(6) 0.0326(3) Uani 1 1 d . . .
W14 W 0.67223(8) 0.37678(6) 0.75904(6) 0.0267(3) Uani 1 1 d . . .
W15 W 0.62069(9) 0.42861(6) 0.90831(6) 0.0338(3) Uani 1 1 d . . .
W16 W 0.43454(9) 0.32829(6) 0.90157(6) 0.0357(4) Uani 1 1 d . . .
W17 W 0.29294(9) 0.36427(6) 0.76654(6) 0.0320(3) Uani 1 1 d . . .
W18 W 0.29720(8) 0.17396(6) 0.74610(6) 0.0268(3) Uani 1 1 d . . .
W19 W 0.44068(9) 0.05245(7) 0.79700(6) 0.0331(3) Uani 1 1 d . . .
W20 W 0.66587(9) 0.04092(7) 0.89745(6) 0.0335(3) Uani 1 1 d . . .
W21 W 0.57683(10) 0.20625(7) 0.95193(6) 0.0391(4) Uani 1 1 d . . .
W22 W 0.76158(9) 0.30585(6) 0.95854(6) 0.0365(4) Uani 1 1 d . . .
W23 W 0.81274(9) 0.25442(6) 0.81072(6) 0.0310(3) Uani 1 1 d . . .
W24 W 0.85086(9) 0.14074(6) 0.90377(6) 0.0315(3) Uani 1 1 d . . .
W25 W 0.82889(15) 0.10828(10) 0.67482(10) 0.0319(5) Uani 0.60 1 d P . .
W26 W 0.5561(2) 0.09896(15) 0.33595(15) 0.0302(8) Uani 0.40 1 d P . .
O1T O 0.2828(12) 0.1392(9) 0.1187(8) 0.023(4) Uiso 1 1 d . . .
O2T O 0.5024(13) 0.2966(10) 0.3255(9) 0.036(5) Uiso 1 1 d . . .
O3T O 0.2174(14) 0.3503(10) 0.2448(10) 0.042(5) Uiso 1 1 d . . .
O4T O -0.0886(13) 0.1820(10) 0.2328(10) 0.039(5) Uiso 1 1 d . . .
O5T O -0.0209(13) -0.0258(10) 0.1098(9) 0.037(5) Uiso 1 1 d . . .
O6T O -0.0480(12) -0.0058(9) 0.3064(9) 0.031(5) Uiso 1 1 d . . .
O7A O -0.0165(12) 0.1402(9) 0.4916(9) 0.028(5) Uiso 1 1 d . . .
O7T O 0.1531(12) 0.1218(9) 0.5380(9) 0.028(5) Uiso 1 1 d . . .
O8T O 0.0856(12) 0.3867(9) 0.6437(8) 0.026(4) Uiso 1 1 d . . .
O9T O -0.0512(13) 0.3312(10) 0.4253(10) 0.039(5) Uiso 1 1 d . . .
O10T O 0.2553(13) 0.4969(10) 0.4374(9) 0.035(5) Uiso 1 1 d . . .
O1P1 O 0.2156(11) 0.0926(8) 0.2478(8) 0.015(4) Uiso 1 1 d . . .
O11A O 0.5459(12) 0.3289(9) 0.5528(9) 0.027(5) Uiso 1 1 d . . .
O11T O 0.5414(12) 0.4371(9) 0.5121(9) 0.030(5) Uiso 1 1 d . . .
O1P2 O 0.2208(11) 0.2101(8) 0.4919(8) 0.014(4) Uiso 1 1 d . . .
O12 O 0.3683(12) 0.1757(9) 0.2505(8) 0.025(4) Uiso 1 1 d . . .
O12T O 0.3954(12) 0.5502(9) 0.6518(8) 0.025(4) Uiso 1 1 d . . .
O1N2 O 0.2162(17) -0.0256(13) 0.6182(12) 0.070(7) Uiso 1 1 d . . .
O13 O 0.2090(11) 0.2047(9) 0.2072(8) 0.023(4) Uiso 1 1 d . . .
O13T O 0.5045(13) 0.5541(9) 0.7923(9) 0.032(5) Uiso 1 1 d . . .
O1P3 O 0.4271(12) 0.3459(9) 0.7502(9) 0.028(5) Uiso 1 1 d . . .
O1N1 O 0.795(2) 0.3033(15) 0.6397(14) 0.091(9) Uiso 1 1 d . . .
O1P4 O 0.5421(11) 0.1099(9) 0.7808(8) 0.021(4) Uiso 1 1 d . . .
O14A O 0.6445(12) 0.3357(9) 0.6756(9) 0.030(5) Uiso 1 1 d . . .
O14T O 0.7625(13) 0.4482(10) 0.7807(10) 0.039(5) Uiso 1 1 d . . .
O15 O 0.1400(12) 0.0629(9) 0.1298(9) 0.029(5) Uiso 1 1 d . . .
O15T O 0.6851(13) 0.5125(10) 0.9661(9) 0.034(5) Uiso 1 1 d . . .
O16T O 0.3776(13) 0.3449(9) 0.9544(9) 0.033(5) Uiso 1 1 d . . .
O17T O 0.1994(13) 0.3906(10) 0.7858(9) 0.037(5) Uiso 1 1 d . . .
O18A O 0.2015(12) 0.1459(9) 0.7583(9) 0.028(5) Uiso 1 1 d . . .
O18T O 0.2603(11) 0.1277(9) 0.6643(8) 0.022(4) Uiso 1 1 d . . .
O19T O 0.3642(14) 0.0056(10) 0.8178(10) 0.041(5) Uiso 1 1 d . . .
O19A O 0.4242(14) -0.0144(10) 0.7193(10) 0.043(5) Uiso 1 1 d . . .
O20T O 0.6568(13) -0.0051(10) 0.9437(9) 0.037(5) Uiso 1 1 d . . .
O20A O 0.6866(12) -0.0364(9) 0.8332(9) 0.028(5) Uiso 1 1 d . . .
O2P1 O 0.3352(11) 0.1766(8) 0.3536(8) 0.020(4) Uiso 1 1 d . . .
O21T O 0.5458(13) 0.2027(10) 1.0137(9) 0.034(5) Uiso 1 1 d . . .
O2P2 O 0.2769(11) 0.3381(8) 0.5686(8) 0.020(4) Uiso 1 1 d . . .
O22T O 0.8522(14) 0.3690(10) 1.0233(10) 0.041(5) Uiso 1 1 d . . .
O2N2 O 0.1002(14) -0.0343(11) 0.4923(10) 0.046(6) Uiso 1 1 d . . .
O23T O 0.9204(14) 0.3040(11) 0.8333(10) 0.044(6) Uiso 1 1 d . . .
O23 O 0.3290(12) 0.2924(9) 0.3174(9) 0.028(5) Uiso 1 1 d . . .
O2P3 O 0.5593(12) 0.2941(9) 0.7442(9) 0.026(4) Uiso 1 1 d . . .
O2N1 O 0.7080(18) 0.3052(14) 0.5201(13) 0.078(8) Uiso 1 1 d . . .
O2P4 O 0.6999(12) 0.1068(9) 0.8456(8) 0.023(4) Uiso 1 1 d . . .
O24T O 0.9631(14) 0.1602(10) 0.9544(10) 0.041(5) Uiso 1 1 d . . .
O24A O 0.8565(12) 0.0534(9) 0.8393(9) 0.027(5) Uiso 1 1 d . . .
O25B O 0.7571(10) 0.0479(8) 0.7228(7) 0.009(4) Uiso 1 1 d . . .
O25A O 0.723(2) 0.0746(16) 0.6106(15) 0.036(8) Uiso 0.60 1 d P . .
O25T O 0.8843(19) 0.1563(14) 0.6422(13) 0.083(8) Uiso 1 1 d . . .
O25C O 0.952(3) 0.138(2) 0.766(2) 0.075(13) Uiso 0.60 1 d P . .
O26A O 0.673(3) 0.151(2) 0.3761(19) 0.015(10) Uiso 0.40 1 d P . .
O26B O 0.550(3) 0.071(2) 0.396(2) 0.025(11) Uiso 0.40 1 d P . .
O26C O 0.522(3) 0.120(2) 0.244(2) 0.034(12) Uiso 0.40 1 d P . .
O3P1 O 0.1778(11) 0.2036(8) 0.3121(8) 0.020(4) Uiso 1 1 d . . .
O3P2 O 0.2081(11) 0.3099(8) 0.4552(8) 0.020(4) Uiso 1 1 d . . .
O3N2 O 0.0672(14) 0.0614(11) 0.6069(10) 0.045(6) Uiso 1 1 d . . .
O3P3 O 0.5193(11) 0.3210(8) 0.8406(8) 0.021(4) Uiso 1 1 d . . .
O3N1 O 0.7232(14) 0.4292(11) 0.6315(10) 0.045(6) Uiso 1 1 d . . .
O34 O 0.0799(11) 0.2595(9) 0.2477(8) 0.022(4) Uiso 1 1 d . . .
O3P4 O 0.6402(12) 0.2180(9) 0.8833(8) 0.024(4) Uiso 1 1 d . . .
O4P1 O 0.1923(12) 0.1001(9) 0.3470(9) 0.026(4) Uiso 1 1 d . . .
O4P2 O 0.3615(12) 0.2845(9) 0.4980(8) 0.023(4) Uiso 1 1 d . . .
O4N2 O 0.2891(13) 0.0327(10) 0.5514(10) 0.038(5) Uiso 1 1 d . . .
O4P3 O 0.4202(11) 0.2173(8) 0.7368(8) 0.020(4) Uiso 1 1 d . . .
O4N1 O 0.6257(15) 0.2084(11) 0.5595(11) 0.051(6) Uiso 1 1 d . . .
O4P4 O 0.6828(13) 0.1861(9) 0.7863(9) 0.033(5) Uiso 1 1 d . . .
O45 O 0.0408(12) 0.1124(9) 0.2018(9) 0.030(5) Uiso 1 1 d . . .
O46 O 0.0206(11) 0.1235(8) 0.3080(8) 0.019(4) Uiso 1 1 d . . .
O49 O 0.0392(12) 0.2643(9) 0.3484(9) 0.026(4) Uiso 1 1 d . . .
O56 O 0.0579(11) 0.0079(9) 0.2400(8) 0.023(4) Uiso 1 1 d . . .
O67 O 0.0802(12) 0.0969(9) 0.4139(9) 0.027(5) Uiso 1 1 d . . .
O78 O 0.1213(12) 0.2589(9) 0.5672(8) 0.025(4) Uiso 1 1 d . . .
O79 O 0.0469(12) 0.2305(9) 0.4456(9) 0.028(5) Uiso 1 1 d . . .
O89 O 0.1037(11) 0.3641(8) 0.5279(8) 0.021(4) Uiso 1 1 d . . .
O101 O 0.3587(11) 0.3958(8) 0.4568(8) 0.018(4) Uiso 1 1 d . . .
O102 O 0.2748(12) 0.4553(9) 0.5336(8) 0.023(4) Uiso 1 1 d . . .
O112 O 0.4347(12) 0.4251(9) 0.5783(8) 0.023(4) Uiso 1 1 d . . .
O123 O 0.4133(11) 0.4343(9) 0.6845(8) 0.022(4) Uiso 1 1 d . . .
O134 O 0.5776(12) 0.4330(9) 0.7540(9) 0.029(5) Uiso 1 1 d . . .
O135 O 0.5370(13) 0.4661(10) 0.8562(9) 0.035(5) Uiso 1 1 d . . .
O137 O 0.3639(13) 0.4563(9) 0.7849(9) 0.031(5) Uiso 1 1 d . . .
O143 O 0.7470(13) 0.3125(9) 0.7776(9) 0.033(5) Uiso 1 1 d . . .
O145 O 0.6761(12) 0.4077(9) 0.8499(9) 0.029(5) Uiso 1 1 d . . .
O152 O 0.6853(13) 0.3707(10) 0.9482(9) 0.035(5) Uiso 1 1 d . . .
O156 O 0.5297(12) 0.4140(9) 0.9438(9) 0.028(5) Uiso 1 1 d . . .
O161 O 0.5196(12) 0.2808(9) 0.9399(9) 0.029(5) Uiso 1 1 d . . .
O167 O 0.3646(12) 0.3730(9) 0.8489(9) 0.028(5) Uiso 1 1 d . . .
O168 O 0.3698(11) 0.2414(8) 0.8403(8) 0.018(4) Uiso 1 1 d . . .
O178 O 0.2659(12) 0.2640(9) 0.7423(9) 0.031(5) Uiso 1 1 d . . .
O189 O 0.3631(12) 0.1042(9) 0.7641(9) 0.031(5) Uiso 1 1 d . . .
O190 O 0.5474(12) 0.0205(9) 0.8405(9) 0.026(5) Uiso 1 1 d . . .
O191 O 0.4853(12) 0.1364(9) 0.8812(9) 0.030(5) Uiso 1 1 d . . .
O201 O 0.6453(13) 0.1298(9) 0.9487(9) 0.032(5) Uiso 1 1 d . . .
O204 O 0.7956(13) 0.0834(9) 0.9361(9) 0.032(5) Uiso 1 1 d . . .
O211 O 0.4603(12) 0.3011(9) 0.4266(8) 0.026(4) Uiso 1 1 d . . .
O212 O 0.6907(12) 0.2754(9) 1.0018(9) 0.028(5) Uiso 1 1 d . . .
O223 O 0.7946(12) 0.3038(9) 0.8896(9) 0.026(4) Uiso 1 1 d . . .
O224 O 0.8149(12) 0.2218(9) 0.9525(9) 0.031(5) Uiso 1 1 d . . .
O226 O 0.5023(13) 0.1788(10) 0.3552(9) 0.038(5) Uiso 1 1 d . . .
O234 O 0.8551(11) 0.1886(9) 0.8501(8) 0.022(4) Uiso 1 1 d . . .
O235 O 0.8046(13) 0.1876(10) 0.7323(9) 0.035(5) Uiso 1 1 d . . .
O310 O 0.2052(12) 0.3562(9) 0.3548(9) 0.031(5) Uiso 1 1 d . . .
O625 O 0.8754(13) 0.0245(10) 0.6561(9) 0.034(5) Uiso 1 1 d . . .
O812 O 0.2434(12) 0.4527(9) 0.6381(8) 0.025(4) Uiso 1 1 d . . .
O817 O 0.2482(12) 0.3468(9) 0.6784(9) 0.030(5) Uiso 1 1 d . . .
O910 O 0.1178(11) 0.4001(8) 0.4354(8) 0.018(4) Uiso 1 1 d . . .
P1 P 0.2308(5) 0.1447(4) 0.3177(3) 0.0196(17) Uani 1 1 d . . .
P2 P 0.2671(5) 0.2850(3) 0.5020(3) 0.0195(17) Uani 1 1 d . . .
P3 P 0.4832(5) 0.2929(4) 0.7673(3) 0.0210(17) Uani 1 1 d . . .
P4 P 0.6403(5) 0.1563(4) 0.8229(4) 0.0226(18) Uani 1 1 d . . .
Ni1 Ni 0.6709(3) 0.31724(19) 0.59626(18) 0.0308(9) Uani 1 1 d . . .
Ni2 Ni 0.1816(2) 0.04952(18) 0.57863(17) 0.0261(9) Uani 1 1 d . . .
Ni3 Ni 0.263(3) 0.1892(19) 0.0573(18) 0.030(9) Uiso 0.10 1 d P . .
K1 K 0.5447(5) 0.5630(4) 0.6086(3) 0.0413(18) Uiso 1 1 d . . .
K2 K 0.3095(7) 0.2312(5) 0.6239(5) 0.037(3) Uiso 0.65 1 d P . .
K3 K 0.6018(8) 0.1740(6) 0.6576(6) 0.029(3) Uiso 0.50 1 d P . .
K4 K 0.3998(8) 0.0367(6) 0.2827(6) 0.037(3) Uiso 0.55 1 d P . .
K5 K 0.4504(10) 0.1656(8) 0.4665(7) 0.047(4) Uiso 0.50 1 d P . .
K6 K 0.4477(10) 0.0902(7) 0.6542(7) 0.045(4) Uiso 0.50 1 d P . .
K7 K 0.7320(12) 0.1194(9) 0.5114(9) 0.043(5) Uiso 0.40 1 d P . .
K8 K 0.2905(11) 0.0839(8) 0.4602(8) 0.032(4) Uiso 0.40 1 d P . .
K9 K 0.4584(11) 0.3093(8) 0.6283(8) 0.018(4) Uiso 0.35 1 d P . .
O1W O 0.3804(14) 0.3782(10) 1.0746(10) 0.043(5) Uiso 1 1 d . . .
O2W O 0.6428(16) 0.5250(12) 0.7010(11) 0.057(6) Uiso 1 1 d . . .
O3W O 0.6715(18) 0.3777(14) 0.4375(13) 0.076(8) Uiso 1 1 d . . .
O4W O 0.0662(18) 0.2060(14) 0.6540(13) 0.077(8) Uiso 1 1 d . . .
O5W O 0.138(2) -0.1417(16) 0.6392(15) 0.097(9) Uiso 1 1 d . . .
O6W O 0.5852(18) 0.4644(14) 1.0721(13) 0.076(8) Uiso 1 1 d . . .
O7W O 0.773(2) 0.5874(16) 1.0927(16) 0.053(9) Uiso 0.70 1 d P . .
O8W O -0.173(3) 0.057(2) 0.111(2) 0.048(11) Uiso 0.50 1 d P . .
O9W O 0.133(2) 0.0781(17) 0.8232(16) 0.021(8) Uiso 0.50 1 d P . .
O10W O 0.226(2) 0.2747(18) 0.1179(17) 0.029(9) Uiso 0.50 1 d P . .
O11W O 0.317(3) 0.158(2) 0.9087(19) 0.038(10) Uiso 0.50 1 d P . .
O12W O 0.271(3) 0.563(2) 0.762(2) 0.059(13) Uiso 0.50 1 d P . .
O13W O -0.058(4) 0.039(3) 0.014(3) 0.087(17) Uiso 0.50 1 d P . .
O14W O 0.876(3) 0.463(2) 0.927(2) 0.055(13) Uiso 0.50 1 d P . .
O15W O -0.151(3) 0.219(2) 0.4857(19) 0.038(10) Uiso 0.50 1 d P . .
O16W O -0.231(3) 0.286(2) 0.379(2) 0.054(12) Uiso 0.50 1 d P . .
O17W O 0.404(3) 0.314(2) 0.202(2) 0.051(12) Uiso 0.50 1 d P . .
O18W O -0.135(3) -0.009(2) 0.000(2) 0.051(12) Uiso 0.50 1 d P . .
O19W O 0.462(2) 0.2382(16) 0.5986(16) 0.036(8) Uiso 0.60 1 d P . .
O20W O 0.034(3) 0.183(3) 0.100(2) 0.068(14) Uiso 0.50 1 d P . .
O21W O 0.122(5) 0.530(4) 0.554(3) 0.046(19) Uiso 0.30 1 d P . .
O22W O 0.891(3) 0.381(2) 0.548(2) 0.065(14) Uiso 0.50 1 d P . .

loop_
_atom_site_aniso_label
_atom_site_aniso_U_11
_atom_site_aniso_U_22
_atom_site_aniso_U_33
_atom_site_aniso_U_23
_atom_site_aniso_U_13
_atom_site_aniso_U_12
W1 0.0353(8) 0.0321(7) 0.0196(8) 0.0121(6) 0.0042(6) 0.0001(6)
W2 0.0309(8) 0.0220(6) 0.0221(8) 0.0066(6) 0.0068(6) 0.0001(5)
W3 0.0365(8) 0.0293(7) 0.0392(9) 0.0240(7) 0.0097(7) 0.0092(6)
W4 0.0279(8) 0.0326(7) 0.0360(9) 0.0185(7) 0.0055(7) 0.0091(6)
W5 0.0290(8) 0.0286(7) 0.0184(7) 0.0088(6) 0.0019(6) 0.0003(6)
W6 0.0295(8) 0.0306(7) 0.0217(8) 0.0097(6) 0.0056(6) -0.0009(6)
W7 0.0273(8) 0.0193(6) 0.0242(7) 0.0105(6) 0.0069(6) 0.0039(5)
W8 0.0360(8) 0.0209(7) 0.0327(8) 0.0056(6) 0.0178(7) 0.0055(6)
W9 0.0267(8) 0.0246(7) 0.0438(9) 0.0200(6) 0.0112(7) 0.0105(6)
W10 0.0296(8) 0.0260(7) 0.0463(9) 0.0252(7) 0.0133(7) 0.0114(6)
W11 0.0262(7) 0.0194(6) 0.0210(7) 0.0092(5) 0.0057(6) 0.0045(5)
W12 0.0374(8) 0.0153(6) 0.0327(8) 0.0045(6) 0.0159(7) 0.0049(6)
W13 0.0401(9) 0.0177(6) 0.0390(9) 0.0094(6) 0.0150(7) 0.0074(6)
W14 0.0336(8) 0.0196(6) 0.0228(8) 0.0077(6) 0.0070(6) 0.0026(5)
W15 0.0419(9) 0.0244(7) 0.0219(8) -0.0020(6) 0.0096(7) -0.0001(6)
W16 0.0482(9) 0.0304(7) 0.0213(8) 0.0023(6) 0.0153(7) 0.0000(6)
W17 0.0387(8) 0.0244(7) 0.0344(8) 0.0092(6) 0.0176(7) 0.0098(6)
W18 0.0320(8) 0.0230(7) 0.0216(7) 0.0084(6) 0.0066(6) 0.0019(5)
W19 0.0344(8) 0.0361(7) 0.0320(8) 0.0194(7) 0.0098(7) 0.0064(6)
W20 0.0406(9) 0.0328(7) 0.0270(8) 0.0176(6) 0.0062(7) 0.0060(6)
W21 0.0537(10) 0.0418(8) 0.0209(8) 0.0112(7) 0.0148(7) 0.0079(7)
W22 0.0448(9) 0.0277(7) 0.0200(8) -0.0002(6) 0.0029(7) 0.0011(6)
W23 0.0345(8) 0.0252(7) 0.0301(8) 0.0144(6) 0.0047(7) 0.0033(6)
W24 0.0346(8) 0.0310(7) 0.0251(8) 0.0137(6) 0.0036(7) 0.0063(6)
W25 0.0418(14) 0.0232(11) 0.0332(14) 0.0112(10) 0.0160(12) 0.0121(10)
W26 0.036(2) 0.0229(16) 0.0252(19) 0.0055(15) 0.0062(16) 0.0140(14)
P1 0.026(5) 0.017(4) 0.015(4) 0.004(3) 0.009(4) 0.006(3)
P2 0.026(5) 0.012(4) 0.023(5) 0.009(3) 0.010(4) 0.004(3)
P3 0.026(5) 0.018(4) 0.022(5) 0.011(4) 0.009(4) 0.007(3)
P4 0.024(5) 0.022(4) 0.021(5) 0.007(4) 0.008(4) 0.011(3)
Ni1 0.034(2) 0.032(2) 0.032(3) 0.0166(19) 0.014(2) 0.0109(18)
Ni2 0.032(2) 0.022(2) 0.022(2) 0.0081(18) 0.0076(19) 0.0054(17)

loop_
_atom_type_symbol
_atom_type_description
_atom_type_scat_dispersion_real
_atom_type_scat_dispersion_imag
_atom_type_scat_source
O O 0.0106 0.0060 'International Tables Vol C Tables 4.2.6.8 and 6.1.1.4'
P P 0.1023 0.0942 'International Tables Vol C Tables 4.2.6.8 and 6.1.1.4'
K K 0.2009 0.2494 'International Tables Vol C Tables 4.2.6.8 and 6.1.1.4'
Ni Ni 0.3393 1.1124 'International Tables Vol C Tables 4.2.6.8 and 6.1.1.4'
W W -0.8490 6.8722 'International Tables Vol C Tables 4.2.6.8 and 6.1.1.4'
H H 0.0000 0.0000 'International Tables Vol C Tables 4.2.6.8 and 6.1.1.4'
Li Li -0.0003 0.0001 'International Tables Vol C Tables 4.2.6.8 and 6.1.1.4'

loop_
_geom_angle_atom_site_label_1
_geom_angle_atom_site_label_2
_geom_angle_atom_site_label_3
_geom_angle
_geom_angle_site_symmetry_1
_geom_angle_site_symmetry_3
_geom_angle_publ_flag
O1T W1 O12 103.8(8) . . ?
O1T W1 O13 97.4(7) . . ?
O12 W1 O13 87.3(7) . . ?
O1T W1 O15 97.4(8) . . ?
O12 W1 O15 158.8(7) . . ?
O13 W1 O15 89.1(7) . . ?
O1T W1 O20A 95.3(7) . 2_656 ?
O12 W1 O20A 88.7(7) . 2_656 ?
O13 W1 O20A 167.2(7) . 2_656 ?
O15 W1 O20A 90.2(7) . 2_656 ?
O1T W1 O1P1 171.8(7) . . ?
O12 W1 O1P1 84.4(6) . . ?
O13 W1 O1P1 83.1(6) . . ?
O15 W1 O1P1 74.4(7) . . ?
O20A W1 O1P1 84.4(6) 2_656 . ?
O1T W1 K4 127.5(6) . . ?
O12 W1 K4 57.4(5) . . ?
O13 W1 K4 126.2(5) . . ?
O15 W1 K4 109.5(5) . . ?
O20A W1 K4 42.6(6) 2_656 . ?
O1P1 W1 K4 56.8(4) . . ?
O2T W2 O226 101.6(9) . . ?
O2T W2 O211 96.8(8) . . ?
O226 W2 O211 95.4(8) . . ?
O2T W2 O12 94.9(8) . . ?
O226 W2 O12 93.0(8) . . ?
O211 W2 O12 163.9(7) . . ?
O2T W2 O23 90.3(8) . . ?
O226 W2 O23 167.1(8) . . ?
O211 W2 O23 88.2(7) . . ?
O12 W2 O23 80.8(7) . . ?
O2T W2 O2P1 174.3(8) . . ?
O226 W2 O2P1 83.9(7) . . ?
O211 W2 O2P1 84.1(7) . . ?
O12 W2 O2P1 83.1(7) . . ?
O23 W2 O2P1 84.1(6) . . ?
O2T W2 K1 54.4(6) . 2_666 ?
O226 W2 K1 137.8(6) . 2_666 ?
O211 W2 K1 59.6(5) . 2_666 ?
O12 W2 K1 120.5(5) . 2_666 ?
O23 W2 K1 54.1(5) . 2_666 ?
O2P1 W2 K1 122.1(4) . 2_666 ?
O2T W2 K4 126.3(6) . . ?
O226 W2 K4 44.2(7) . . ?
O211 W2 K4 121.4(5) . . ?
O12 W2 K4 58.0(5) . . ?
O23 W2 K4 123.9(5) . . ?
O2P1 W2 K4 57.0(5) . . ?
K1 W2 K4 178.0(2) 2_666 . ?
O2T W2 K5 137.0(7) . . ?
O226 W2 K5 54.2(6) . . ?
O211 W2 K5 57.2(5) . . ?
O12 W2 K5 118.7(5) . . ?
O23 W2 K5 119.2(5) . . ?
O2P1 W2 K5 47.8(5) . . ?
K1 W2 K5 116.7(2) 2_666 . ?
K4 W2 K5 64.2(3) . . ?
O3T W3 O23 102.2(9) . . ?
O3T W3 O310 96.9(8) . . ?
O23 W3 O310 91.2(8) . . ?
O3T W3 O34 99.1(8) . . ?
O23 W3 O34 158.5(7) . . ?
O310 W3 O34 88.4(7) . . ?
O3T W3 O13 96.7(8) . . ?
O23 W3 O13 87.5(7) . . ?
O310 W3 O13 166.2(7) . . ?
O34 W3 O13 87.8(7) . . ?
O3T W3 O3P1 171.2(8) . . ?
O23 W3 O3P1 86.1(7) . . ?
O310 W3 O3P1 85.5(7) . . ?
O34 W3 O3P1 72.4(6) . . ?
O13 W3 O3P1 80.7(6) . . ?
O3T W3 K1 73.8(7) . 2_666 ?
O23 W3 K1 39.8(5) . 2_666 ?
O310 W3 K1 68.0(6) . 2_666 ?
O34 W3 K1 153.8(5) . 2_666 ?
O13 W3 K1 117.8(5) . 2_666 ?
O3P1 W3 K1 114.9(5) . 2_666 ?
O4T W4 O49 98.3(8) . . ?
O4T W4 O46 101.3(8) . . ?
O49 W4 O46 89.2(7) . . ?
O4T W4 O34 101.6(8) . . ?
O49 W4 O34 89.9(7) . . ?
O46 W4 O34 157.0(7) . . ?
O4T W4 O45 95.9(8) . . ?
O49 W4 O45 165.7(8) . . ?
O46 W4 O45 86.5(7) . . ?
O34 W4 O45 88.8(7) . . ?
O4T W4 O3P1 172.7(8) . . ?
O49 W4 O3P1 85.7(7) . . ?
O46 W4 O3P1 84.8(6) . . ?
O34 W4 O3P1 72.2(6) . . ?
O45 W4 O3P1 80.4(7) . . ?
O5T W5 O56 103.2(8) . . ?
O5T W5 O45 98.4(8) . . ?
O56 W5 O45 87.6(7) . . ?
O5T W5 O24A 95.6(8) . 2_656 ?
O56 W5 O24A 90.4(7) . 2_656 ?
O45 W5 O24A 165.9(8) . 2_656 ?
O5T W5 O15 98.3(8) . . ?
O56 W5 O15 158.4(8) . . ?
O45 W5 O15 88.3(7) . . ?
O24A W5 O15 88.4(7) 2_656 . ?
O5T W5 O1P1 171.8(7) . . ?
O56 W5 O1P1 85.0(7) . . ?
O45 W5 O1P1 82.2(7) . . ?
O24A W5 O1P1 83.7(7) 2_656 . ?
O15 W5 O1P1 73.5(7) . . ?
O6T W6 O625 98.4(8) . 2_656 ?
O6T W6 O67 97.7(8) . . ?
O625 W6 O67 94.4(8) 2_656 . ?
O6T W6 O46 95.2(7) . . ?
O625 W6 O46 165.2(7) 2_656 . ?
O67 W6 O46 89.7(7) . . ?
O6T W6 O56 93.9(8) . . ?
O625 W6 O56 91.7(7) 2_656 . ?
O67 W6 O56 166.0(7) . . ?
O46 W6 O56 81.5(7) . . ?
O6T W6 O4P1 175.4(8) . . ?
O625 W6 O4P1 82.4(7) 2_656 . ?
O67 W6 O4P1 86.8(7) . . ?
O46 W6 O4P1 83.6(7) . . ?
O56 W6 O4P1 81.5(7) . . ?
O6T W6 K8 136.2(6) . . ?
O625 W6 K8 54.0(6) 2_656 . ?
O67 W6 K8 57.7(6) . . ?
O46 W6 K8 118.0(5) . . ?
O56 W6 K8 117.4(5) . . ?
O4P1 W6 K8 47.6(5) . . ?
O7A W7 O7T 100.5(8) . . ?
O7A W7 O67 97.5(8) . . ?
O7T W7 O67 95.6(8) . . ?
O7A W7 O78 94.6(8) . . ?
O7T W7 O78 95.3(8) . . ?
O67 W7 O78 161.9(7) . . ?
O7A W7 O79 90.7(7) . . ?
O7T W7 O79 168.6(7) . . ?
O67 W7 O79 85.0(7) . . ?
O78 W7 O79 81.5(7) . . ?
O7A W7 O1P2 171.8(7) . . ?
O7T W7 O1P2 87.6(7) . . ?
O67 W7 O1P2 82.7(7) . . ?
O78 W7 O1P2 83.4(6) . . ?
O79 W7 O1P2 81.2(6) . . ?
O7A W7 K2 130.9(6) . . ?
O7T W7 K2 50.1(6) . . ?
O67 W7 K2 120.5(6) . . ?
O78 W7 K2 58.2(5) . . ?
O79 W7 K2 120.1(5) . . ?
O1P2 W7 K2 54.2(5) . . ?
O7A W7 K8 140.0(6) . . ?
O7T W7 K8 57.7(6) . . ?
O67 W7 K8 57.0(6) . . ?
O78 W7 K8 118.6(6) . . ?
O79 W7 K8 114.3(5) . . ?
O1P2 W7 K8 46.2(4) . . ?
K2 W7 K8 63.5(3) . . ?
O8T W8 O78 102.0(8) . . ?
O8T W8 O812 99.6(7) . . ?
O78 W8 O812 158.3(7) . . ?
O8T W8 O89 99.0(8) . . ?
O78 W8 O89 87.3(7) . . ?
O812 W8 O89 91.0(7) . . ?
O8T W8 O817 96.4(8) . . ?
O78 W8 O817 88.6(8) . . ?
O812 W8 O817 87.4(7) . . ?
O89 W8 O817 164.5(7) . . ?
O8T W8 O2P2 173.8(7) . . ?
O78 W8 O2P2 84.1(6) . . ?
O812 W8 O2P2 74.3(6) . . ?
O89 W8 O2P2 82.3(6) . . ?
O817 W8 O2P2 82.5(7) . . ?
O8T W8 K2 129.6(6) . . ?
O78 W8 K2 56.5(6) . . ?
O812 W8 K2 107.3(5) . . ?
O89 W8 K2 121.7(5) . . ?
O817 W8 K2 44.9(5) . . ?
O2P2 W8 K2 53.0(4) . . ?
O9T W9 O79 102.6(8) . . ?
O9T W9 O910 100.6(8) . . ?
O79 W9 O910 156.8(7) . . ?
O9T W9 O89 96.3(8) . . ?
O79 W9 O89 88.3(7) . . ?
O910 W9 O89 87.7(7) . . ?
O9T W9 O49 96.7(8) . . ?
O79 W9 O49 90.1(7) . . ?
O910 W9 O49 88.6(7) . . ?
O89 W9 O49 167.0(7) . . ?
O9T W9 O3P2 172.5(7) . . ?
O79 W9 O3P2 84.7(7) . . ?
O910 W9 O3P2 72.1(6) . . ?
O89 W9 O3P2 81.9(6) . . ?
O49 W9 O3P2 85.0(7) . . ?
O10T W10 O101 104.6(8) . . ?
O10T W10 O102 95.8(8) . . ?
O101 W10 O102 89.0(7) . . ?
O10T W10 O310 96.0(8) . . ?
O101 W10 O310 91.2(7) . . ?
O102 W10 O310 167.7(7) . . ?
O10T W10 O910 98.7(8) . . ?
O101 W10 O910 156.7(6) . . ?
O102 W10 O910 87.3(7) . . ?
O310 W10 O910 87.7(7) . . ?
O10T W10 O3P2 170.3(7) . . ?
O101 W10 O3P2 84.8(6) . . ?
O102 W10 O3P2 81.6(6) . . ?
O310 W10 O3P2 86.2(7) . . ?
O910 W10 O3P2 71.8(6) . . ?
O10T W10 K1 72.8(6) . 2_666 ?
O101 W10 K1 39.1(5) . 2_666 ?
O102 W10 K1 114.3(5) . 2_666 ?
O310 W10 K1 72.5(5) . 2_666 ?
O910 W10 K1 157.2(5) . 2_666 ?
O3P2 W10 K1 116.8(4) . 2_666 ?
O11T W11 O11A 101.2(8) . . ?
O11T W11 O211 96.3(8) . . ?
O11A W11 O211 97.1(8) . . ?
O11T W11 O112 94.7(7) . . ?
O11A W11 O112 95.0(7) . . ?
O211 W11 O112 161.8(7) . . ?
O11T W11 O101 90.2(7) . . ?
O11A W11 O101 168.3(7) . . ?
O211 W11 O101 84.1(7) . . ?
O112 W11 O101 81.3(7) . . ?
O11T W11 O4P2 171.8(7) . . ?
O11A W11 O4P2 86.6(7) . . ?
O211 W11 O4P2 85.2(7) . . ?
O112 W11 O4P2 81.9(6) . . ?
O101 W11 O4P2 81.9(6) . . ?
O11T W11 K9 129.6(7) . . ?
O11A W11 K9 48.7(6) . . ?
O211 W11 K9 123.0(6) . . ?
O112 W11 K9 57.8(5) . . ?
O101 W11 K9 121.3(5) . . ?
O4P2 W11 K9 54.4(5) . . ?
O11T W11 K1 51.4(6) . 2_666 ?
O11A W11 K1 138.9(5) . 2_666 ?
O211 W11 K1 62.5(5) . 2_666 ?
O112 W11 K1 114.9(5) . 2_666 ?
O101 W11 K1 51.6(4) . 2_666 ?
O4P2 W11 K1 123.4(5) . 2_666 ?
K9 W11 K1 171.9(3) . 2_666 ?
O11T W11 K1 44.5(6) . . ?
O11A W11 K1 102.4(6) . . ?
O211 W11 K1 138.7(5) . . ?
O112 W11 K1 50.2(5) . . ?
O101 W11 K1 83.9(5) . . ?
O4P2 W11 K1 131.6(4) . . ?
K9 W11 K1 96.8(3) . . ?
K1 W11 K1 79.24(18) 2_666 . ?
O11T W11 K5 138.0(6) . . ?
O11A W11 K5 55.6(6) . . ?
O211 W11 K5 58.5(5) . . ?
O112 W11 K5 119.5(5) . . ?
O101 W11 K5 116.8(5) . . ?
O4P2 W11 K5 49.2(5) . . ?
K9 W11 K5 64.5(3) . . ?
K1 W11 K5 120.9(3) 2_666 . ?
K1 W11 K5 157.0(3) . . ?
O12T W12 O112 101.5(7) . . ?
O12T W12 O123 97.3(8) . . ?
O112 W12 O123 88.7(7) . . ?
O12T W12 O102 97.4(8) . . ?
O112 W12 O102 88.2(7) . . ?
O123 W12 O102 165.3(7) . . ?
O12T W12 O812 100.4(7) . . ?
O112 W12 O812 158.1(7) . . ?
O123 W12 O812 88.0(7) . . ?
O102 W12 O812 89.6(7) . . ?
O12T W12 O2P2 173.5(7) . . ?
O112 W12 O2P2 84.9(6) . . ?
O123 W12 O2P2 83.5(6) . . ?
O102 W12 O2P2 81.9(6) . . ?
O812 W12 O2P2 73.2(6) . . ?
O12T W12 K9 129.6(6) . . ?
O112 W12 K9 55.1(5) . . ?
O123 W12 K9 45.7(5) . . ?
O102 W12 K9 122.2(5) . . ?
O812 W12 K9 109.0(5) . . ?
O2P2 W12 K9 55.1(5) . . ?
O12T W12 K1 50.7(6) . . ?
O112 W12 K1 51.1(5) . . ?
O123 W12 K1 99.4(5) . . ?
O102 W12 K1 89.7(5) . . ?
O812 W12 K1 150.7(5) . . ?
O2P2 W12 K1 135.6(4) . . ?
K9 W12 K1 96.0(3) . . ?
O13T W13 O134 102.1(8) . . ?
O13T W13 O137 99.9(8) . . ?
O134 W13 O137 157.9(7) . . ?
O13T W13 O123 97.3(8) . . ?
O134 W13 O123 88.1(8) . . ?
O137 W13 O123 89.3(8) . . ?
O13T W13 O135 97.9(8) . . ?
O134 W13 O135 87.3(8) . . ?
O137 W13 O135 89.5(8) . . ?
O123 W13 O135 164.7(7) . . ?
O13T W13 O1P3 173.3(7) . . ?
O134 W13 O1P3 84.6(7) . . ?
O137 W13 O1P3 73.3(7) . . ?
O123 W13 O1P3 82.9(7) . . ?
O135 W13 O1P3 82.2(7) . . ?
O13T W13 K9 129.9(7) . . ?
O134 W13 K9 55.8(6) . . ?
O137 W13 K9 108.8(6) . . ?
O123 W13 K9 44.8(5) . . ?
O135 W13 K9 121.9(6) . . ?
O1P3 W13 K9 54.2(5) . . ?
O14T W14 O14A 100.7(9) . . ?
O14T W14 O143 95.6(8) . . ?
O14A W14 O143 95.3(8) . . ?
O14T W14 O134 96.0(8) . . ?
O14A W14 O134 94.5(8) . . ?
O143 W14 O134 163.1(7) . . ?
O14T W14 O145 92.7(8) . . ?
O14A W14 O145 166.5(8) . . ?
O143 W14 O145 85.6(7) . . ?
O134 W14 O145 81.7(7) . . ?
O14T W14 O2P3 172.7(8) . . ?
O14A W14 O2P3 86.5(7) . . ?
O143 W14 O2P3 85.1(7) . . ?
O134 W14 O2P3 81.9(7) . . ?
O145 W14 O2P3 80.1(7) . . ?
O14T W14 K9 130.3(7) . . ?
O14A W14 K9 47.9(6) . . ?
O143 W14 K9 120.8(6) . . ?
O134 W14 K9 58.4(6) . . ?
O145 W14 K9 120.5(6) . . ?
O2P3 W14 K9 54.2(5) . . ?
O14T W14 K3 137.3(6) . . ?
O14A W14 K3 54.6(6) . . ?
O143 W14 K3 58.6(6) . . ?
O134 W14 K3 117.9(6) . . ?
O145 W14 K3 115.9(5) . . ?
O2P3 W14 K3 48.7(5) . . ?
K9 W14 K3 62.2(3) . . ?
O15T W15 O145 104.0(8) . . ?
O15T W15 O135 95.9(8) . . ?
O145 W15 O135 87.4(8) . . ?
O15T W15 O152 96.6(8) . . ?
O145 W15 O152 91.8(8) . . ?
O135 W15 O152 167.3(8) . . ?
O15T W15 O156 99.4(8) . . ?
O145 W15 O156 156.6(8) . . ?
O135 W15 O156 88.9(7) . . ?
O152 W15 O156 86.8(7) . . ?
O15T W15 O3P3 170.6(7) . . ?
O145 W15 O3P3 85.3(7) . . ?
O135 W15 O3P3 82.7(7) . . ?
O152 W15 O3P3 84.5(7) . . ?
O156 W15 O3P3 71.3(7) . . ?
O16T W16 O168 103.1(8) . . ?
O16T W16 O156 100.3(8) . . ?
O168 W16 O156 156.7(7) . . ?
O16T W16 O161 96.9(8) . . ?
O168 W16 O161 89.4(8) . . ?
O156 W16 O161 87.7(7) . . ?
O16T W16 O167 97.0(8) . . ?
O168 W16 O167 88.1(7) . . ?
O156 W16 O167 89.2(7) . . ?
O161 W16 O167 166.1(7) . . ?
O16T W16 O3P3 172.7(8) . . ?
O168 W16 O3P3 84.1(7) . . ?
O156 W16 O3P3 72.5(7) . . ?
O161 W16 O3P3 83.8(7) . . ?
O167 W16 O3P3 82.3(6) . . ?
O17T W17 O178 102.7(8) . . ?
O17T W17 O167 95.8(8) . . ?
O178 W17 O167 87.7(8) . . ?
O17T W17 O137 100.7(8) . . ?
O178 W17 O137 156.6(7) . . ?
O167 W17 O137 88.6(8) . . ?
O17T W17 O817 99.6(8) . . ?
O178 W17 O817 88.3(8) . . ?
O167 W17 O817 164.5(7) . . ?
O137 W17 O817 89.2(8) . . ?
O17T W17 O1P3 172.0(8) . . ?
O178 W17 O1P3 84.6(7) . . ?
O167 W17 O1P3 81.2(7) . . ?
O137 W17 O1P3 72.0(7) . . ?
O817 W17 O1P3 83.6(7) . . ?
O17T W17 K2 132.3(7) . . ?
O178 W17 K2 55.5(6) . . ?
O167 W17 K2 121.6(5) . . ?
O137 W17 K2 108.1(6) . . ?
O817 W17 K2 45.2(5) . . ?
O1P3 W17 K2 54.7(5) . . ?
O18A W18 O18T 99.6(8) . . ?
O18A W18 O189 97.5(8) . . ?
O18T W18 O189 94.7(8) . . ?
O18A W18 O178 95.3(8) . . ?
O18T W18 O178 94.1(8) . . ?
O189 W18 O178 163.0(8) . . ?
O18A W18 O168 95.2(7) . . ?
O18T W18 O168 165.0(7) . . ?
O189 W18 O168 85.3(7) . . ?
O178 W18 O168 82.4(7) . . ?
O18A W18 O4P3 175.6(7) . . ?
O18T W18 O4P3 84.2(7) . . ?
O189 W18 O4P3 84.4(7) . . ?
O178 W18 O4P3 82.1(7) . . ?
O168 W18 O4P3 80.9(6) . . ?
O18A W18 K2 127.9(6) . . ?
O18T W18 K2 48.2(5) . . ?
O189 W18 K2 121.0(5) . . ?
O178 W18 K2 57.0(5) . . ?
O168 W18 K2 119.6(5) . . ?
O4P3 W18 K2 53.4(5) . . ?
O18A W18 K6 138.3(6) . . ?
O18T W18 K6 54.9(6) . . ?
O189 W18 K6 58.3(6) . . ?
O178 W18 K6 116.8(5) . . ?
O168 W18 K6 113.8(5) . . ?
O4P3 W18 K6 46.0(5) . . ?
K2 W18 K6 62.8(3) . . ?
O19T W19 O19A 100.2(9) . . ?
O19T W19 O189 98.2(8) . . ?
O19A W19 O189 93.0(9) . . ?
O19T W19 O190 93.5(8) . . ?
O19A W19 O190 93.6(8) . . ?
O189 W19 O190 165.3(7) . . ?
O19T W19 O191 92.7(8) . . ?
O19A W19 O191 166.6(8) . . ?
O189 W19 O191 88.9(8) . . ?
O190 W19 O191 81.7(7) . . ?
O19T W19 O1P4 174.3(8) . . ?
O19A W19 O1P4 83.3(8) . . ?
O189 W19 O1P4 86.1(7) . . ?
O190 W19 O1P4 81.6(7) . . ?
O191 W19 O1P4 83.6(7) . . ?
O19T W19 K4 123.4(6) . 2_656 ?
O19A W19 K4 45.6(7) . 2_656 ?
O189 W19 K4 122.0(6) . 2_656 ?
O190 W19 K4 56.4(5) . 2_656 ?
O191 W19 K4 123.1(5) . 2_656 ?
O1P4 W19 K4 56.2(5) . 2_656 ?
O19T W19 K6 139.1(7) . . ?
O19A W19 K6 53.6(6) . . ?
O189 W19 K6 58.5(6) . . ?
O190 W19 K6 116.4(5) . . ?
O191 W19 K6 117.4(5) . . ?
O1P4 W19 K6 46.5(5) . . ?
K4 W19 K6 63.8(3) 2_656 . ?
O20T W20 O190 103.7(8) . . ?
O20T W20 O201 96.7(8) . . ?
O190 W20 O201 88.8(8) . . ?
O20T W20 O20A 97.0(8) . . ?
O190 W20 O20A 87.0(8) . . ?
O201 W20 O20A 166.2(7) . . ?
O20T W20 O204 99.9(8) . . ?
O190 W20 O204 156.4(7) . . ?
O201 W20 O204 88.8(8) . . ?
O20A W20 O204 89.9(8) . . ?
O20T W20 O2P4 171.6(8) . . ?
O190 W20 O2P4 84.7(7) . . ?
O201 W20 O2P4 83.2(7) . . ?
O20A W20 O2P4 83.4(7) . . ?
O204 W20 O2P4 71.7(7) . . ?
O20T W20 K4 127.8(7) . 2_656 ?
O190 W20 K4 56.2(6) . 2_656 ?
O201 W20 K4 126.4(6) . 2_656 ?
O20A W20 K4 41.7(6) . 2_656 ?
O204 W20 K4 108.0(6) . 2_656 ?
O2P4 W20 K4 57.1(5) . 2_656 ?
O21T W21 O191 102.7(8) . . ?
O21T W21 O161 98.5(8) . . ?
O191 W21 O161 91.4(8) . . ?
O21T W21 O212 98.1(8) . . ?
O191 W21 O212 158.7(7) . . ?
O161 W21 O212 89.9(8) . . ?
O21T W21 O201 94.8(8) . . ?
O191 W21 O201 86.0(8) . . ?
O161 W21 O201 166.7(7) . . ?
O212 W21 O201 87.9(8) . . ?
O21T W21 O3P4 170.7(8) . . ?
O191 W21 O3P4 85.7(7) . . ?
O161 W21 O3P4 84.9(7) . . ?
O212 W21 O3P4 73.2(7) . . ?
O201 W21 O3P4 81.9(7) . . ?
O22T W22 O223 102.5(8) . . ?
O22T W22 O152 96.9(9) . . ?
O223 W22 O152 92.1(8) . . ?
O22T W22 O224 96.9(8) . . ?
O223 W22 O224 85.7(7) . . ?
O152 W22 O224 166.1(8) . . ?
O22T W22 O212 100.3(8) . . ?
O223 W22 O212 157.0(8) . . ?
O152 W22 O212 88.5(7) . . ?
O224 W22 O212 88.3(7) . . ?
O22T W22 O3P4 172.5(8) . . ?
O223 W22 O3P4 84.5(7) . . ?
O152 W22 O3P4 85.6(7) . . ?
O224 W22 O3P4 80.6(7) . . ?
O212 W22 O3P4 72.6(7) . . ?
O23T W23 O235 98.1(9) . . ?
O23T W23 O143 98.2(9) . . ?
O235 W23 O143 94.5(8) . . ?
O23T W23 O223 96.7(9) . . ?
O235 W23 O223 164.2(8) . . ?
O143 W23 O223 88.7(8) . . ?
O23T W23 O234 94.0(8) . . ?
O235 W23 O234 90.7(7) . . ?
O143 W23 O234 165.9(7) . . ?
O223 W23 O234 82.9(7) . . ?
O23T W23 O4P4 174.9(8) . . ?
O235 W23 O4P4 82.0(7) . . ?
O143 W23 O4P4 86.9(7) . . ?
O223 W23 O4P4 82.8(7) . . ?
O234 W23 O4P4 80.9(7) . . ?
O23T W23 K3 135.2(7) . . ?
O235 W23 K3 52.9(6) . . ?
O143 W23 K3 57.9(6) . . ?
O223 W23 K3 117.7(6) . . ?
O234 W23 K3 116.7(5) . . ?
O4P4 W23 K3 48.5(5) . . ?
O24T W24 O234 104.2(8) . . ?
O24T W24 O224 98.0(9) . . ?
O234 W24 O224 87.4(7) . . ?
O24T W24 O204 99.4(8) . . ?
O234 W24 O204 156.4(8) . . ?
O224 W24 O204 89.0(7) . . ?
O24T W24 O24A 96.5(8) . . ?
O234 W24 O24A 88.3(7) . . ?
O224 W24 O24A 165.5(8) . . ?
O204 W24 O24A 89.4(7) . . ?
O24T W24 O2P4 171.9(7) . . ?
O234 W24 O2P4 83.9(7) . . ?
O224 W24 O2P4 81.9(7) . . ?
O204 W24 O2P4 72.5(7) . . ?
O24A W24 O2P4 83.9(7) . . ?
O25A W25 O25T 96.3(13) . . ?
O25A W25 O625 98.7(11) . . ?
O25T W25 O625 100.4(10) . . ?
O25A W25 O235 101.3(11) . . ?
O25T W25 O235 98.0(10) . . ?
O625 W25 O235 151.0(8) . . ?
O25A W25 O25C 168.2(14) . . ?
O25T W25 O25C 95.5(14) . . ?
O625 W25 O25C 78.7(12) . . ?
O235 W25 O25C 77.5(12) . . ?
O25A W25 O25B 85.4(10) . . ?
O25T W25 O25B 177.6(10) . . ?
O625 W25 O25B 80.9(6) . . ?
O235 W25 O25B 80.1(6) . . ?
O25C W25 O25B 82.8(11) . . ?
O25A W25 K7 44.4(10) . . ?
O25T W25 K7 52.0(10) . . ?
O625 W25 K7 103.0(6) . . ?
O235 W25 K7 106.0(6) . . ?
O25C W25 K7 147.4(11) . . ?
O25B W25 K7 129.8(5) . . ?
O25A W25 K3 50.0(10) . . ?
O25T W25 K3 103.0(9) . . ?
O625 W25 K3 142.4(6) . . ?
O235 W25 K3 51.4(6) . . ?
O25C W25 K3 127.2(11) . . ?
O25B W25 K3 76.8(4) . . ?
K7 W25 K3 70.5(3) . . ?
O25A W25 K8 47.3(10) . 2_656 ?
O25T W25 K8 106.2(9) . 2_656 ?
O625 W25 K8 51.5(6) . 2_656 ?
O235 W25 K8 141.5(6) . 2_656 ?
O25C W25 K8 128.0(11) . 2_656 ?
O25B W25 K8 76.2(4) . 2_656 ?
K7 W25 K8 69.1(3) . 2_656 ?
K3 W25 K8 93.5(3) . 2_656 ?
O26B W26 O26A 97.2(19) . . ?
O26B W26 O226 99.3(15) . . ?
O26A W26 O226 95.6(13) . . ?
O26B W26 O19A 99.9(15) . 2_656 ?
O26A W26 O19A 99.0(13) . 2_656 ?
O226 W26 O19A 154.2(9) . 2_656 ?
O26B W26 O26C 164.4(19) . . ?
O26A W26 O26C 98.3(17) . . ?
O226 W26 O26C 77.9(12) . . ?
O19A W26 O26C 78.9(13) 2_656 . ?
O26B W26 K4 84.6(15) . . ?
O26A W26 K4 176.5(12) . . ?
O226 W26 K4 81.2(7) . . ?
O19A W26 K4 83.6(7) 2_656 . ?
O26C W26 K4 79.8(12) . . ?
O26B W26 K5 46.8(13) . . ?
O26A W26 K5 103.0(12) . . ?
O226 W26 K5 52.6(6) . . ?
O19A W26 K5 141.8(6) 2_656 . ?
O26C W26 K5 127.3(11) . . ?
K4 W26 K5 76.1(4) . . ?
O26B W26 K6 48.8(14) . 2_656 ?
O26A W26 K6 108.0(12) . 2_656 ?
O226 W26 K6 141.4(6) . 2_656 ?
O19A W26 K6 51.5(6) 2_656 2_656 ?
O26C W26 K6 126.1(11) . 2_656 ?
K4 W26 K6 75.4(4) . 2_656 ?
K5 W26 K6 91.7(3) . 2_656 ?
W1 O1T Ni3 151.4(14) . . ?
W2 O2T K1 98.0(8) . 2_666 ?
W7 O7T Ni2 161.3(10) . . ?
W7 O7T K2 101.4(7) . . ?
Ni2 O7T K2 95.9(7) . . ?
W7 O7T K8 95.3(7) . . ?
Ni2 O7T K8 94.9(6) . . ?
K2 O7T K8 80.0(5) . . ?
P1 O1P1 W1 125.6(8) . . ?
P1 O1P1 W5 124.5(8) . . ?
W1 O1P1 W5 94.6(6) . . ?
P1 O1P1 K4 95.9(8) . . ?
W1 O1P1 K4 87.0(5) . . ?
W5 O1P1 K4 125.9(6) . . ?
W11 O11A Ni1 153.6(10) . . ?
W11 O11A K9 101.8(8) . . ?
Ni1 O11A K9 100.8(8) . . ?
W11 O11A K5 96.5(8) . . ?
Ni1 O11A K5 99.5(7) . . ?
K9 O11A K5 83.6(6) . . ?
W11 O11T K1 109.7(8) . . ?
W11 O11T K1 100.2(8) . 2_666 ?
K1 O11T K1 112.1(6) . 2_666 ?
P2 O1P2 W7 134.1(9) . . ?
P2 O1P2 K8 125.8(9) . . ?
W7 O1P2 K8 100.1(6) . . ?
P2 O1P2 K2 94.4(8) . . ?
W7 O1P2 K2 88.9(5) . . ?
K8 O1P2 K2 86.2(6) . . ?
W1 O12 W2 152.4(9) . . ?
W1 O12 K4 93.2(6) . . ?
W2 O12 K4 91.0(6) . . ?
W12 O12T K1 101.7(7) . . ?
W1 O13 W3 147.0(10) . . ?
P3 O1P3 W13 127.7(11) . . ?
P3 O1P3 W17 125.9(9) . . ?
W13 O1P3 W17 93.6(6) . . ?
P3 O1P3 K2 92.1(8) . . ?
W13 O1P3 K2 127.0(7) . . ?
W17 O1P3 K2 86.2(6) . . ?
P3 O1P3 K9 92.0(8) . . ?
W13 O1P3 K9 88.0(6) . . ?
W17 O1P3 K9 126.8(8) . . ?
K2 O1P3 K9 53.1(5) . . ?
P4 O1P4 W19 134.1(10) . . ?
P4 O1P4 K6 125.2(9) . . ?
W19 O1P4 K6 100.6(7) . . ?
P4 O1P4 K4 96.6(8) . 2_656 ?
W19 O1P4 K4 90.2(5) . 2_656 ?
K6 O1P4 K4 84.4(6) . 2_656 ?
W14 O14A Ni1 153.6(11) . . ?
W14 O14A K9 103.2(8) . . ?
Ni1 O14A K9 100.6(8) . . ?
W14 O14A K3 97.8(7) . . ?
Ni1 O14A K3 97.0(7) . . ?
K9 O14A K3 81.1(6) . . ?
W1 O15 W5 117.5(9) . . ?
W18 O18T Ni2 155.6(9) . . ?
W18 O18T K2 103.8(7) . . ?
Ni2 O18T K2 98.3(7) . . ?
W18 O18T K6 98.5(7) . . ?
Ni2 O18T K6 94.9(6) . . ?
K2 O18T K6 81.2(5) . . ?
W19 O19A W26 153.2(12) . 2_656 ?
W19 O19A K4 107.7(9) . 2_656 ?
W26 O19A K4 55.8(6) 2_656 2_656 ?
W19 O19A K6 98.6(8) . . ?
W26 O19A K6 100.3(8) 2_656 . ?
K4 O19A K6 84.9(6) 2_656 . ?
W20 O20A W1 141.1(10) . 2_656 ?
W20 O20A K4 110.4(8) . 2_656 ?
W1 O20A K4 107.9(8) 2_656 2_656 ?
P1 O2P1 W2 133.1(10) . . ?
P1 O2P1 K5 127.4(9) . . ?
W2 O2P1 K5 99.4(7) . . ?
P1 O2P1 K4 96.8(8) . . ?
W2 O2P1 K4 89.4(5) . . ?
K5 O2P1 K4 83.8(5) . . ?
P2 O2P2 W8 127.6(10) . . ?
P2 O2P2 W12 124.5(9) . . ?
W8 O2P2 W12 93.5(6) . . ?
P2 O2P2 K2 93.9(7) . . ?
W8 O2P2 K2 88.6(5) . . ?
W12 O2P2 K2 126.5(7) . . ?
P2 O2P2 K9 92.2(8) . . ?
W8 O2P2 K9 128.6(7) . . ?
W12 O2P2 K9 86.1(6) . . ?
K2 O2P2 K9 53.5(4) . . ?
Ni2 O2N2 K7 91.9(8) . 2_656 ?
W3 O23 W2 150.9(10) . . ?
W3 O23 K1 117.2(7) . 2_666 ?
W2 O23 K1 91.9(6) . 2_666 ?
P3 O2P3 W14 135.8(10) . . ?
P3 O2P3 K3 127.7(10) . . ?
W14 O2P3 K3 96.5(6) . . ?
P3 O2P3 K9 96.5(9) . . ?
W14 O2P3 K9 88.2(6) . . ?
K3 O2P3 K9 82.7(6) . . ?
P4 O2P4 W24 125.4(9) . . ?
P4 O2P4 W20 125.0(9) . . ?
W24 O2P4 W20 95.0(6) . . ?
P4 O2P4 K4 95.1(8) . 2_656 ?
W24 O2P4 K4 125.8(7) . 2_656 ?
W20 O2P4 K4 86.7(5) . 2_656 ?
W24 O24A W5 142.2(10) . 2_656 ?
W25 O25B K4 149.3(7) . 2_656 ?
W25 O25A K7 110.3(13) . . ?
W25 O25A K8 107.1(13) . 2_656 ?
K7 O25A K8 96.9(10) . 2_656 ?
W25 O25A K3 103.8(13) . . ?
K7 O25A K3 97.6(10) . . ?
K8 O25A K3 138.5(12) 2_656 . ?
W25 O25T K7 101.3(12) . . ?
W26 O26B K4 57.2(13) . . ?
W26 O26B K5 107.8(18) . . ?
K4 O26B K5 88.4(12) . . ?
W26 O26B K6 105.7(18) . 2_656 ?
K4 O26B K6 86.7(12) . 2_656 ?
K5 O26B K6 136.2(15) . 2_656 ?
W26 O26B K7 114.4(19) . . ?
K4 O26B K7 171.5(16) . . ?
K5 O26B K7 95.4(13) . . ?
K6 O26B K7 95.8(12) 2_656 . ?
W26 O26C K4 51.2(9) . . ?
P1 O3P1 W4 127.4(9) . . ?
P1 O3P1 W3 127.0(9) . . ?
W4 O3P1 W3 94.9(6) . . ?
P2 O3P2 W10 126.1(10) . . ?
P2 O3P2 W9 126.4(9) . . ?
W10 O3P2 W9 94.0(6) . . ?
P3 O3P3 W16 126.5(10) . . ?
P3 O3P3 W15 124.4(9) . . ?
W16 O3P3 W15 95.1(6) . . ?
W3 O34 W4 120.3(9) . . ?
P4 O3P4 W21 126.5(9) . . ?
P4 O3P4 W22 126.4(10) . . ?
W21 O3P4 W22 95.0(7) . . ?
P1 O4P1 W6 134.9(11) . . ?
P1 O4P1 K8 125.8(10) . . ?
W6 O4P1 K8 99.0(7) . . ?
P2 O4P2 W11 133.8(10) . . ?
P2 O4P2 K5 129.8(9) . . ?
W11 O4P2 K5 96.3(6) . . ?
P2 O4P2 K9 97.0(8) . . ?
W11 O4P2 K9 88.2(7) . . ?
K5 O4P2 K9 85.6(6) . . ?
Ni2 O4N2 K6 110.2(9) . . ?
Ni2 O4N2 K8 112.5(9) . . ?
K6 O4N2 K8 111.7(8) . . ?
Ni2 O4N2 K7 107.7(8) . 2_656 ?
K6 O4N2 K7 110.5(8) . 2_656 ?
K8 O4N2 K7 103.9(8) . 2_656 ?
P3 O4P3 W18 133.6(10) . . ?
P3 O4P3 K6 126.1(9) . . ?
W18 O4P3 K6 100.2(6) . . ?
P3 O4P3 K2 96.0(8) . . ?
W18 O4P3 K2 89.5(6) . . ?
K6 O4P3 K2 85.9(6) . . ?
Ni1 O4N1 K7 119.2(10) . . ?
Ni1 O4N1 K5 110.8(9) . . ?
K7 O4N1 K5 108.1(9) . . ?
Ni1 O4N1 K3 106.7(9) . . ?
K7 O4N1 K3 106.6(8) . . ?
K5 O4N1 K3 104.4(8) . . ?
P4 O4P4 W23 133.7(12) . . ?
P4 O4P4 K3 128.7(11) . . ?
W23 O4P4 K3 97.6(7) . . ?
W5 O45 W4 148.2(10) . . ?
W4 O46 W6 152.3(9) . . ?
W4 O49 W9 161.2(10) . . ?
W5 O56 W6 151.8(9) . . ?
W6 O67 W7 167.8(10) . . ?
W6 O67 K8 92.8(7) . . ?
W7 O67 K8 93.5(7) . . ?
W8 O78 W7 151.8(9) . . ?
W8 O78 K2 92.6(7) . . ?
W7 O78 K2 89.0(6) . . ?
W9 O79 W7 150.7(11) . . ?
W9 O89 W8 147.8(9) . . ?
W10 O101 W11 150.1(9) . . ?
W10 O101 K1 116.3(7) . 2_666 ?
W11 O101 K1 92.8(6) . 2_666 ?
W10 O102 W12 146.8(9) . . ?
W12 O112 W11 152.9(10) . . ?
W12 O112 K1 98.7(6) . . ?
W11 O112 K1 98.1(6) . . ?
W12 O112 K9 94.4(7) . . ?
W11 O112 K9 88.5(6) . . ?
K1 O112 K9 134.7(7) . . ?
W13 O123 W12 149.6(9) . . ?
W13 O123 K9 105.2(8) . . ?
W12 O123 K9 103.5(8) . . ?
W13 O134 W14 152.1(10) . . ?
W13 O134 K9 93.6(7) . . ?
W14 O134 K9 88.6(7) . . ?
W13 O135 W15 147.6(10) . . ?
W13 O137 W17 121.0(9) . . ?
W23 O143 W14 167.7(11) . . ?
W23 O143 K3 93.0(7) . . ?
W14 O143 K3 91.3(7) . . ?
W15 O145 W14 151.7(11) . . ?
W22 O152 W15 157.1(11) . . ?
W16 O156 W15 121.0(9) . . ?
W21 O161 W16 160.0(11) . . ?
W17 O167 W16 148.2(10) . . ?
W16 O168 W18 151.5(9) . . ?
W17 O178 W18 152.5(11) . . ?
W17 O178 K2 93.7(7) . . ?
W18 O178 K2 90.0(6) . . ?
W19 O189 W18 168.3(11) . . ?
W19 O189 K6 92.6(7) . . ?
W18 O189 K6 91.7(7) . . ?
W20 O190 W19 150.9(10) . . ?
W20 O190 K4 94.9(7) . 2_656 ?
W19 O190 K4 92.3(7) . 2_656 ?
W21 O191 W19 152.5(10) . . ?
W20 O201 W21 147.1(11) . . ?
W24 O204 W20 120.7(10) . . ?
W11 O211 W2 169.7(10) . . ?
W11 O211 K1 85.5(6) . 2_666 ?
W2 O211 K1 89.2(6) . 2_666 ?
W11 O211 K5 91.6(6) . . ?
W2 O211 K5 93.1(6) . . ?
K1 O211 K5 174.9(6) 2_666 . ?
W21 O212 W22 118.9(9) . . ?
W22 O223 W23 153.0(9) . . ?
W24 O224 W22 149.5(11) . . ?
W2 O226 W26 157.2(12) . . ?
W2 O226 K4 109.0(9) . . ?
W26 O226 K4 57.5(6) . . ?
W2 O226 K5 97.9(8) . . ?
W26 O226 K5 99.1(8) . . ?
K4 O226 K5 85.9(6) . . ?
W24 O234 W23 151.4(9) . . ?
W23 O235 W25 157.4(11) . . ?
W23 O235 K3 98.4(7) . . ?
W25 O235 K3 100.3(8) . . ?
W3 O310 W10 158.2(11) . . ?
W6 O625 W25 157.5(12) 2_656 . ?
W6 O625 K8 97.3(8) 2_656 2_656 ?
W25 O625 K8 100.4(8) . 2_656 ?
W8 O812 W12 119.1(8) . . ?
W17 O817 W8 149.8(10) . . ?
W17 O817 K2 104.2(7) . . ?
W8 O817 K2 104.5(8) . . ?
W9 O910 W10 121.9(8) . . ?
O4P1 P1 O3P1 111.5(9) . . ?
O4P1 P1 O2P1 112.0(10) . . ?
O3P1 P1 O2P1 112.0(9) . . ?
O4P1 P1 O1P1 107.5(9) . . ?
O3P1 P1 O1P1 105.7(9) . . ?
O2P1 P1 O1P1 107.7(9) . . ?
O4P1 P1 K4 96.3(7) . . ?
O3P1 P1 K4 151.8(7) . . ?
O2P1 P1 K4 58.6(6) . . ?
O1P1 P1 K4 59.1(6) . . ?
O3P2 P2 O4P2 111.6(10) . . ?
O3P2 P2 O1P2 110.2(10) . . ?
O4P2 P2 O1P2 110.7(9) . . ?
O3P2 P2 O2P2 107.5(9) . . ?
O4P2 P2 O2P2 109.1(10) . . ?
O1P2 P2 O2P2 107.6(9) . . ?
O3P2 P2 K2 152.8(7) . . ?
O4P2 P2 K2 95.5(7) . . ?
O1P2 P2 K2 59.0(7) . . ?
O2P2 P2 K2 59.3(6) . . ?
O3P2 P2 K9 152.4(8) . . ?
O4P2 P2 K9 56.8(7) . . ?
O1P2 P2 K9 97.3(7) . . ?
O2P2 P2 K9 61.1(7) . . ?
K2 P2 K9 46.1(3) . . ?
O2P3 P3 O4P3 112.2(10) . . ?
O2P3 P3 O1P3 108.0(10) . . ?
O4P3 P3 O1P3 108.6(10) . . ?
O2P3 P3 O3P3 110.9(10) . . ?
O4P3 P3 O3P3 110.4(9) . . ?
O1P3 P3 O3P3 106.5(10) . . ?
O2P3 P3 K2 97.4(8) . . ?
O4P3 P3 K2 57.3(7) . . ?
O1P3 P3 K2 61.1(7) . . ?
O3P3 P3 K2 151.6(7) . . ?
O2P3 P3 K9 58.0(8) . . ?
O4P3 P3 K9 95.8(7) . . ?
O1P3 P3 K9 61.2(7) . . ?
O3P3 P3 K9 153.7(7) . . ?
K2 P3 K9 46.1(3) . . ?
O4P4 P4 O3P4 110.9(10) . . ?
O4P4 P4 O1P4 111.5(11) . . ?
O3P4 P4 O1P4 110.7(10) . . ?
O4P4 P4 O2P4 108.5(10) . . ?
O3P4 P4 O2P4 106.7(10) . . ?
O1P4 P4 O2P4 108.2(10) . . ?
O4P4 P4 K4 96.1(8) . 2_656 ?
O3P4 P4 K4 152.8(7) . 2_656 ?
O1P4 P4 K4 58.7(7) . 2_656 ?
O2P4 P4 K4 60.1(7) . 2_656 ?
O14A Ni1 O11A 90.4(7) . . ?
O14A Ni1 O1N1 89.3(10) . . ?
O11A Ni1 O1N1 178.8(9) . . ?
O14A Ni1 O4N1 95.1(8) . . ?
O11A Ni1 O4N1 90.9(8) . . ?
O1N1 Ni1 O4N1 88.0(10) . . ?
O14A Ni1 O2N1 175.0(10) . . ?
O11A Ni1 O2N1 92.7(9) . . ?
O1N1 Ni1 O2N1 87.6(11) . . ?
O4N1 Ni1 O2N1 88.8(9) . . ?
O14A Ni1 O3N1 87.9(8) . . ?
O11A Ni1 O3N1 90.8(7) . . ?
O1N1 Ni1 O3N1 90.4(10) . . ?
O4N1 Ni1 O3N1 176.6(8) . . ?
O2N1 Ni1 O3N1 88.1(9) . . ?
O14A Ni1 K9 46.9(6) . . ?
O11A Ni1 K9 46.7(5) . . ?
O1N1 Ni1 K9 132.7(9) . . ?
O4N1 Ni1 K9 80.5(6) . . ?
O2N1 Ni1 K9 137.2(8) . . ?
O3N1 Ni1 K9 102.8(6) . . ?
O14A Ni1 K3 52.5(5) . . ?
O11A Ni1 K3 99.0(5) . . ?
O1N1 Ni1 K3 79.9(8) . . ?
O4N1 Ni1 K3 43.6(6) . . ?
O2N1 Ni1 K3 130.7(7) . . ?
O3N1 Ni1 K3 138.9(6) . . ?
K9 Ni1 K3 60.4(3) . . ?
O14A Ni1 K5 101.2(6) . . ?
O11A Ni1 K5 50.8(5) . . ?
O1N1 Ni1 K5 128.1(8) . . ?
O4N1 Ni1 K5 40.9(7) . . ?
O2N1 Ni1 K5 83.8(8) . . ?
O3N1 Ni1 K5 140.0(6) . . ?
K9 Ni1 K5 61.2(3) . . ?
K3 Ni1 K5 68.3(3) . . ?
O4N2 Ni2 O18T 92.8(7) . . ?
O4N2 Ni2 O7T 92.7(7) . . ?
O18T Ni2 O7T 93.3(7) . . ?
O4N2 Ni2 O2N2 87.8(8) . . ?
O18T Ni2 O2N2 177.4(7) . . ?
O7T Ni2 O2N2 89.1(8) . . ?
O4N2 Ni2 O1N2 84.3(8) . . ?
O18T Ni2 O1N2 87.1(9) . . ?
O7T Ni2 O1N2 177.0(8) . . ?
O2N2 Ni2 O1N2 90.5(9) . . ?
O4N2 Ni2 O3N2 176.9(7) . . ?
O18T Ni2 O3N2 88.6(7) . . ?
O7T Ni2 O3N2 90.0(7) . . ?
O2N2 Ni2 O3N2 90.7(8) . . ?
O1N2 Ni2 O3N2 93.0(9) . . ?
O4N2 Ni2 K2 75.7(6) . . ?
O18T Ni2 K2 48.5(5) . . ?
O7T Ni2 K2 50.2(5) . . ?
O2N2 Ni2 K2 134.1(6) . . ?
O1N2 Ni2 K2 128.9(7) . . ?
O3N2 Ni2 K2 107.3(6) . . ?
O4N2 Ni2 K6 40.8(6) . . ?
O18T Ni2 K6 54.1(5) . . ?
O7T Ni2 K6 105.4(5) . . ?
O2N2 Ni2 K6 125.8(6) . . ?
O1N2 Ni2 K6 72.5(7) . . ?
O3N2 Ni2 K6 139.6(6) . . ?
K2 Ni2 K6 61.6(3) . . ?
O4N2 Ni2 K7 43.2(6) . 2_656 ?
O18T Ni2 K7 122.9(5) . 2_656 ?
O7T Ni2 K7 117.5(6) . 2_656 ?
O2N2 Ni2 K7 56.3(6) . 2_656 ?
O1N2 Ni2 K7 60.0(7) . 2_656 ?
O3N2 Ni2 K7 133.9(6) . 2_656 ?
K2 Ni2 K7 118.8(3) . 2_656 ?
K6 Ni2 K7 71.1(3) . 2_656 ?
O4N2 Ni2 K8 39.7(6) . . ?
O18T Ni2 K8 103.7(5) . . ?
O7T Ni2 K8 54.4(5) . . ?
O2N2 Ni2 K8 78.3(6) . . ?
O1N2 Ni2 K8 122.5(7) . . ?
O3N2 Ni2 K8 142.4(6) . . ?
K2 Ni2 K8 61.6(3) . . ?
K6 Ni2 K8 70.1(3) . . ?
K7 Ni2 K8 67.5(3) 2_656 . ?
O1T Ni3 O10W 91.4(18) . . ?
O2W K1 O11T 93.6(6) . . ?
O2W K1 O101 115.5(6) . 2_666 ?
O11T K1 O101 73.6(5) . 2_666 ?
O2W K1 O11T 161.1(6) . 2_666 ?
O11T K1 O11T 67.9(6) . 2_666 ?
O101 K1 O11T 57.4(5) 2_666 2_666 ?
O2W K1 O112 77.7(6) . . ?
O11T K1 O112 57.4(5) . . ?
O101 K1 O112 130.4(5) 2_666 . ?
O11T K1 O112 94.2(5) 2_666 . ?
O2W K1 O12T 87.1(6) . . ?
O11T K1 O12T 113.1(6) . . ?
O101 K1 O12T 156.5(5) 2_666 . ?
O11T K1 O12T 103.0(6) 2_666 . ?
O112 K1 O12T 57.6(5) . . ?
O2W K1 O23 86.4(6) . 2_666 ?
O11T K1 O23 134.8(6) . 2_666 ?
O101 K1 O23 65.9(5) 2_666 2_666 ?
O11T K1 O23 103.9(5) 2_666 2_666 ?
O112 K1 O23 161.1(6) . 2_666 ?
O12T K1 O23 112.1(5) . 2_666 ?
O2W K1 O2T 106.3(6) . 2_666 ?
O11T K1 O2T 159.6(6) . 2_666 ?
O101 K1 O2T 101.0(5) 2_666 2_666 ?
O11T K1 O2T 92.5(5) 2_666 2_666 ?
O112 K1 O2T 121.8(5) . 2_666 ?
O12T K1 O2T 64.5(5) . 2_666 ?
O23 K1 O2T 53.2(5) 2_666 2_666 ?
O2W K1 O211 139.6(6) . 2_666 ?
O11T K1 O211 114.2(5) . 2_666 ?
O101 K1 O211 52.6(4) 2_666 2_666 ?
O11T K1 O211 53.0(5) 2_666 2_666 ?
O112 K1 O211 141.7(5) . 2_666 ?
O12T K1 O211 106.4(5) . 2_666 ?
O23 K1 O211 53.2(5) 2_666 2_666 ?
O2T K1 O211 51.9(5) 2_666 2_666 ?
O2W K1 W11 150.7(5) . 2_666 ?
O11T K1 W11 82.2(4) . 2_666 ?
O101 K1 W11 35.6(3) 2_666 2_666 ?
O11T K1 W11 28.3(4) 2_666 2_666 ?
O112 K1 W11 121.9(4) . 2_666 ?
O12T K1 W11 121.2(4) . 2_666 ?
O23 K1 W11 76.7(4) 2_666 2_666 ?
O2T K1 W11 82.6(4) 2_666 2_666 ?
O211 K1 W11 32.0(3) 2_666 2_666 ?
O2W K1 W12 83.7(5) . . ?
O11T K1 W12 86.0(4) . . ?
O101 K1 W12 152.3(4) 2_666 . ?
O11T K1 W12 98.0(4) 2_666 . ?
O112 K1 W12 30.2(3) . . ?
O12T K1 W12 27.6(3) . . ?
O23 K1 W12 138.6(4) 2_666 . ?
O2T K1 W12 91.6(4) 2_666 . ?
O211 K1 W12 125.1(4) 2_666 . ?
W11 K1 W12 124.6(2) 2_666 . ?
O2W K1 W2 113.1(5) . 2_666 ?
O11T K1 W2 144.6(4) . 2_666 ?
O101 K1 W2 74.0(3) 2_666 2_666 ?
O11T K1 W2 82.7(4) 2_666 2_666 ?
O112 K1 W2 148.0(4) . 2_666 ?
O12T K1 W2 91.9(4) . 2_666 ?
O23 K1 W2 34.0(3) 2_666 2_666 ?
O2T K1 W2 27.6(3) 2_666 2_666 ?
O211 K1 W2 31.2(3) 2_666 2_666 ?
W11 K1 W2 63.03(11) 2_666 2_666 ?
W12 K1 W2 118.49(18) . 2_666 ?
O19W K2 K9 29.9(7) . . ?
O19W K2 O817 124.2(8) . . ?
K9 K2 O817 94.3(6) . . ?
O19W K2 O18T 120.3(8) . . ?
K9 K2 O18T 140.3(6) . . ?
O817 K2 O18T 106.5(6) . . ?
O19W K2 O7T 120.4(9) . . ?
K9 K2 O7T 141.7(6) . . ?
O817 K2 O7T 105.9(6) . . ?
O18T K2 O7T 64.0(5) . . ?
O19W K2 O4P3 85.3(8) . . ?
K9 K2 O4P3 88.5(6) . . ?
O817 K2 O4P3 98.7(6) . . ?
O18T K2 O4P3 55.7(5) . . ?
O7T K2 O4P3 119.1(6) . . ?
O19W K2 O1P2 84.1(8) . . ?
K9 K2 O1P2 88.9(5) . . ?
O817 K2 O1P2 98.3(6) . . ?
O18T K2 O1P2 119.9(6) . . ?
O7T K2 O1P2 56.7(5) . . ?
O4P3 K2 O1P2 163.0(6) . . ?
O19W K2 O2P2 83.5(8) . . ?
K9 K2 O2P2 64.6(5) . . ?
O817 K2 O2P2 59.3(5) . . ?
O18T K2 O2P2 154.9(6) . . ?
O7T K2 O2P2 98.2(6) . . ?
O4P3 K2 O2P2 141.5(6) . . ?
O1P2 K2 O2P2 50.0(5) . . ?
O19W K2 O1P3 83.8(8) . . ?
K9 K2 O1P3 63.5(5) . . ?
O817 K2 O1P3 59.8(6) . . ?
O18T K2 O1P3 98.2(6) . . ?
O7T K2 O1P3 154.5(6) . . ?
O4P3 K2 O1P3 50.3(5) . . ?
O1P2 K2 O1P3 140.9(5) . . ?
O2P2 K2 O1P3 91.8(5) . . ?
O19W K2 O178 135.3(9) . . ?
K9 K2 O178 119.8(6) . . ?
O817 K2 O178 54.8(5) . . ?
O18T K2 O178 55.7(5) . . ?
O7T K2 O178 98.3(6) . . ?
O4P3 K2 O178 54.7(5) . . ?
O1P2 K2 O178 139.3(6) . . ?
O2P2 K2 O178 114.2(5) . . ?
O1P3 K2 O178 56.3(5) . . ?
O19W K2 O78 134.0(8) . . ?
K9 K2 O78 120.2(6) . . ?
O817 K2 O78 54.8(6) . . ?
O18T K2 O78 99.3(5) . . ?
O7T K2 O78 55.4(5) . . ?
O4P3 K2 O78 139.5(6) . . ?
O1P2 K2 O78 54.5(5) . . ?
O2P2 K2 O78 55.7(5) . . ?
O1P3 K2 O78 114.6(6) . . ?
O178 K2 O78 85.2(5) . . ?
O19W K2 P2 73.4(7) . . ?
K9 K2 P2 67.4(4) . . ?
O817 K2 P2 84.5(5) . . ?
O18T K2 P2 146.2(5) . . ?
O7T K2 P2 82.3(5) . . ?
O4P3 K2 P2 155.9(5) . . ?
O1P2 K2 P2 26.6(3) . . ?
O2P2 K2 P2 26.8(3) . . ?
O1P3 K2 P2 114.5(4) . . ?
O178 K2 P2 138.1(5) . . ?
O78 K2 P2 60.6(4) . . ?
K6 K3 O4N1 128.1(7) . . ?
K6 K3 O2P3 85.5(5) . . ?
O4N1 K3 O2P3 110.0(7) . . ?
K6 K3 O4P4 85.0(6) . . ?
O4N1 K3 O4P4 146.9(7) . . ?
O2P3 K3 O4P4 69.2(6) . . ?
K6 K3 O19W 80.9(7) . . ?
O4N1 K3 O19W 64.4(8) . . ?
O2P3 K3 O19W 64.6(8) . . ?
O4P4 K3 O19W 132.5(8) . . ?
K6 K3 O25A 109.3(7) . . ?
O4N1 K3 O25A 76.0(8) . . ?
O2P3 K3 O25A 156.3(9) . . ?
O4P4 K3 O25A 93.0(8) . . ?
O19W K3 O25A 134.5(10) . . ?
K6 K3 O235 128.1(6) . . ?
O4N1 K3 O235 97.8(7) . . ?
O2P3 K3 O235 101.8(6) . . ?
O4P4 K3 O235 52.4(5) . . ?
O19W K3 O235 148.5(8) . . ?
O25A K3 O235 54.5(7) . . ?
K6 K3 O14A 130.9(6) . . ?
O4N1 K3 O14A 59.6(6) . . ?
O2P3 K3 O14A 53.9(5) . . ?
O4P4 K3 O14A 101.8(6) . . ?
O19W K3 O14A 58.6(7) . . ?
O25A K3 O14A 118.6(7) . . ?
O235 K3 O14A 90.2(6) . . ?
K6 K3 O143 127.8(6) . . ?
O4N1 K3 O143 98.3(6) . . ?
O2P3 K3 O143 53.5(5) . . ?
O4P4 K3 O143 53.4(5) . . ?
O19W K3 O143 103.6(8) . . ?
O25A K3 O143 103.4(8) . . ?
O235 K3 O143 51.0(5) . . ?
O14A K3 O143 50.6(5) . . ?
K6 K3 W14 120.3(5) . . ?
O4N1 K3 W14 86.6(5) . . ?
O2P3 K3 W14 34.8(4) . . ?
O4P4 K3 W14 75.3(4) . . ?
O19W K3 W14 73.5(7) . . ?
O25A K3 W14 127.2(7) . . ?
O235 K3 W14 80.0(4) . . ?
O14A K3 W14 27.6(4) . . ?
O143 K3 W14 30.1(3) . . ?
K6 K3 K9 88.8(5) . . ?
O4N1 K3 K9 69.9(5) . . ?
O2P3 K3 K9 49.0(5) . . ?
O4P4 K3 K9 118.2(6) . . ?
O19W K3 K9 17.8(7) . . ?
O25A K3 K9 145.6(7) . . ?
O235 K3 K9 134.2(5) . . ?
O14A K3 K9 44.9(4) . . ?
O143 K3 K9 86.1(5) . . ?
W14 K3 K9 56.0(3) . . ?
K6 K3 W23 119.0(5) . . ?
O4N1 K3 W23 112.9(6) . . ?
O2P3 K3 W23 73.8(5) . . ?
O4P4 K3 W23 34.0(4) . . ?
O19W K3 W23 132.3(7) . . ?
O25A K3 W23 82.7(7) . . ?
O235 K3 W23 28.7(4) . . ?
O14A K3 W23 78.6(4) . . ?
O143 K3 W23 29.1(3) . . ?
W14 K3 W23 58.90(19) . . ?
K9 K3 W23 114.6(4) . . ?
W26 K4 O20A 116.7(6) . 2_656 ?
W26 K4 O226 41.4(4) . . ?
O20A K4 O226 103.7(7) 2_656 . ?
W26 K4 O26B 38.2(8) . . ?
O20A K4 O26B 154.9(10) 2_656 . ?
O226 K4 O26B 58.9(9) . . ?
W26 K4 O25B 150.7(6) . 2_656 ?
O20A K4 O25B 92.6(6) 2_656 2_656 ?
O226 K4 O25B 136.2(6) . 2_656 ?
O26B K4 O25B 112.5(10) . 2_656 ?
W26 K4 O19A 40.6(4) . 2_656 ?
O20A K4 O19A 103.2(7) 2_656 2_656 ?
O226 K4 O19A 80.4(6) . 2_656 ?
O26B K4 O19A 58.5(10) . 2_656 ?
O25B K4 O19A 135.3(6) 2_656 2_656 ?
W26 K4 O26C 49.0(10) . . ?
O20A K4 O26C 67.7(10) 2_656 . ?
O226 K4 O26C 54.1(10) . . ?
O26B K4 O26C 87.2(13) . . ?
O25B K4 O26C 160.3(11) 2_656 . ?
O19A K4 O26C 54.2(10) 2_656 . ?
W26 K4 O1P4 90.5(5) . 2_656 ?
O20A K4 O1P4 90.6(6) 2_656 2_656 ?
O226 K4 O1P4 131.3(6) . 2_656 ?
O26B K4 O1P4 89.5(9) . 2_656 ?
O25B K4 O1P4 88.0(5) 2_656 2_656 ?
O19A K4 O1P4 50.9(5) 2_656 2_656 ?
O26C K4 O1P4 91.8(9) . 2_656 ?
W26 K4 O2P1 91.5(5) . . ?
O20A K4 O2P1 92.9(6) 2_656 . ?
O226 K4 O2P1 51.6(5) . . ?
O26B K4 O2P1 89.1(9) . . ?
O25B K4 O2P1 87.8(5) 2_656 . ?
O19A K4 O2P1 131.8(7) 2_656 . ?
O26C K4 O2P1 93.3(9) . . ?
O1P4 K4 O2P1 174.7(6) 2_656 . ?
W26 K4 O190 84.6(5) . 2_656 ?
O20A K4 O190 51.3(5) 2_656 2_656 ?
O226 K4 O190 105.9(6) . 2_656 ?
O26B K4 O190 112.6(10) . 2_656 ?
O25B K4 O190 115.8(6) 2_656 2_656 ?
O19A K4 O190 54.1(6) 2_656 2_656 ?
O26C K4 O190 51.9(10) . 2_656 ?
O1P4 K4 O190 49.8(4) 2_656 2_656 ?
O2P1 K4 O190 135.3(6) . 2_656 ?
W26 K4 O1P1 132.2(5) . . ?
O20A K4 O1P1 56.9(5) 2_656 . ?
O226 K4 O1P1 91.4(6) . . ?
O26B K4 O1P1 134.5(10) . . ?
O25B K4 O1P1 63.9(5) 2_656 . ?
O19A K4 O1P1 156.2(6) 2_656 . ?
O26C K4 O1P1 103.0(10) . . ?
O1P4 K4 O1P1 133.4(6) 2_656 . ?
O2P1 K4 O1P1 46.7(5) . . ?
O190 K4 O1P1 108.2(6) 2_656 . ?
W26 K4 O12 85.4(5) . . ?
O20A K4 O12 53.2(5) 2_656 . ?
O226 K4 O12 53.5(6) . . ?
O26B K4 O12 112.4(10) . . ?
O25B K4 O12 115.5(6) 2_656 . ?
O19A K4 O12 107.2(6) 2_656 . ?
O26C K4 O12 53.2(9) . . ?
O1P4 K4 O12 135.2(6) 2_656 . ?
O2P1 K4 O12 49.9(4) . . ?
O190 K4 O12 85.4(5) 2_656 . ?
O1P1 K4 O12 51.6(4) . . ?
O4N1 K5 K8 128.5(7) . . ?
O4N1 K5 O2P1 145.7(7) . . ?
K8 K5 O2P1 85.6(6) . . ?
O4N1 K5 O4P2 107.3(7) . . ?
K8 K5 O4P2 83.8(6) . . ?
O2P1 K5 O4P2 69.2(6) . . ?
O4N1 K5 O19W 64.2(8) . . ?
K8 K5 O19W 80.0(8) . . ?
O2P1 K5 O19W 129.5(8) . . ?
O4P2 K5 O19W 61.3(7) . . ?
O4N1 K5 O26B 78.8(10) . . ?
K8 K5 O26B 111.7(10) . . ?
O2P1 K5 O26B 92.0(10) . . ?
O4P2 K5 O26B 155.2(10) . . ?
O19W K5 O26B 138.2(12) . . ?
O4N1 K5 O226 98.8(7) . . ?
K8 K5 O226 128.8(7) . . ?
O2P1 K5 O226 51.5(5) . . ?
O4P2 K5 O226 101.6(6) . . ?
O19W K5 O226 146.9(9) . . ?
O26B K5 O226 53.6(9) . . ?
O4N1 K5 O11A 57.6(6) . . ?
K8 K5 O11A 128.7(6) . . ?
O2P1 K5 O11A 101.0(6) . . ?
O4P2 K5 O11A 53.4(5) . . ?
O19W K5 O11A 56.5(7) . . ?
O26B K5 O11A 118.7(10) . . ?
O226 K5 O11A 90.4(6) . . ?
O4N1 K5 O211 97.8(7) . . ?
K8 K5 O211 125.8(6) . . ?
O2P1 K5 O211 51.8(5) . . ?
O4P2 K5 O211 53.0(5) . . ?
O19W K5 O211 101.0(8) . . ?
O26B K5 O211 102.7(9) . . ?
O226 K5 O211 51.0(5) . . ?
O11A K5 O211 51.2(5) . . ?
O4N1 K5 W11 84.9(5) . . ?
K8 K5 W11 118.3(5) . . ?
O2P1 K5 W11 74.1(4) . . ?
O4P2 K5 W11 34.5(4) . . ?
O19W K5 W11 71.1(7) . . ?
O26B K5 W11 126.3(9) . . ?
O226 K5 W11 79.6(4) . . ?
O11A K5 W11 27.9(3) . . ?
O211 K5 W11 29.9(3) . . ?
O4N1 K5 W2 113.0(6) . . ?
K8 K5 W2 118.4(6) . . ?
O2P1 K5 W2 32.8(3) . . ?
O4P2 K5 W2 74.5(4) . . ?
O19W K5 W2 130.2(7) . . ?
O26B K5 W2 80.9(9) . . ?
O226 K5 W2 27.9(4) . . ?
O11A K5 W2 79.6(4) . . ?
O211 K5 W2 29.6(3) . . ?
W11 K5 W2 59.3(2) . . ?
O4N1 K5 W26 89.3(6) . . ?
K8 K5 W26 122.2(5) . . ?
O2P1 K5 W26 71.1(4) . . ?
O4P2 K5 W26 129.8(5) . . ?
O19W K5 W26 153.4(8) . . ?
O26B K5 W26 25.4(8) . . ?
O226 K5 W26 28.3(4) . . ?
O11A K5 W26 107.7(5) . . ?
O211 K5 W26 78.4(4) . . ?
W11 K5 W26 105.2(3) . . ?
W2 K5 W26 55.6(2) . . ?
O4N2 K6 O4P3 105.6(7) . . ?
O4N2 K6 K3 123.3(7) . . ?
O4P3 K6 K3 88.4(6) . . ?
O4N2 K6 O1P4 147.1(7) . . ?
O4P3 K6 O1P4 70.9(6) . . ?
K3 K6 O1P4 89.6(6) . . ?
O4N2 K6 O26B 78.1(10) . 2_656 ?
O4P3 K6 O26B 153.9(10) . 2_656 ?
K3 K6 O26B 111.5(9) . 2_656 ?
O1P4 K6 O26B 91.9(10) . 2_656 ?
O4N2 K6 O19A 99.0(7) . . ?
O4P3 K6 O19A 100.7(6) . . ?
K3 K6 O19A 132.7(7) . . ?
O1P4 K6 O19A 51.9(6) . . ?
O26B K6 O19A 53.5(9) 2_656 . ?
O4N2 K6 O18T 58.8(6) . . ?
O4P3 K6 O18T 51.9(5) . . ?
K3 K6 O18T 131.4(6) . . ?
O1P4 K6 O18T 99.9(6) . . ?
O26B K6 O18T 115.6(9) 2_656 . ?
O19A K6 O18T 86.6(6) . . ?
O4N2 K6 O189 98.4(7) . . ?
O4P3 K6 O189 53.3(5) . . ?
K3 K6 O189 130.8(7) . . ?
O1P4 K6 O189 52.3(5) . . ?
O26B K6 O189 100.8(9) 2_656 . ?
O19A K6 O189 49.1(5) . . ?
O18T K6 O189 49.4(5) . . ?
O4N2 K6 W19 114.2(6) . . ?
O4P3 K6 W19 74.3(4) . . ?
K3 K6 W19 122.4(5) . . ?
O1P4 K6 W19 32.8(4) . . ?
O26B K6 W19 80.7(8) 2_656 . ?
O19A K6 W19 27.8(4) . . ?
O18T K6 W19 77.2(4) . . ?
O189 K6 W19 29.0(3) . . ?
O4N2 K6 W18 85.1(5) . . ?
O4P3 K6 W18 33.8(4) . . ?
K3 K6 W18 122.2(5) . . ?
O1P4 K6 W18 74.6(4) . . ?
O26B K6 W18 124.0(9) 2_656 . ?
O19A K6 W18 77.7(5) . . ?
O18T K6 W18 26.6(3) . . ?
O189 K6 W18 30.0(3) . . ?
W19 K6 W18 58.7(2) . . ?
O4N2 K6 K2 65.6(5) . . ?
O4P3 K6 K2 47.9(4) . . ?
K3 K6 K2 89.2(4) . . ?
O1P4 K6 K2 118.8(6) . . ?
O26B K6 K2 143.7(10) 2_656 . ?
O19A K6 K2 130.7(6) . . ?
O18T K6 K2 44.7(4) . . ?
O189 K6 K2 85.5(5) . . ?
W19 K6 K2 113.9(4) . . ?
W18 K6 K2 55.5(2) . . ?
O4N2 K6 Ni2 28.9(4) . . ?
O4P3 K6 Ni2 81.8(5) . . ?
K3 K6 Ni2 139.8(5) . . ?
O1P4 K6 Ni2 122.8(5) . . ?
O26B K6 Ni2 92.1(9) 2_656 . ?
O19A K6 Ni2 87.5(5) . . ?
O18T K6 Ni2 31.0(3) . . ?
O189 K6 Ni2 70.9(4) . . ?
W19 K6 Ni2 92.3(3) . . ?
W18 K6 Ni2 56.6(2) . . ?
K2 K6 Ni2 55.9(3) . . ?
O4N1 K7 O4N2 135.1(9) . 2_656 ?
O4N1 K7 O25A 79.8(9) . . ?
O4N2 K7 O25A 79.8(8) 2_656 . ?
O4N1 K7 O15W 101.5(10) . 1_655 ?
O4N2 K7 O15W 119.1(10) 2_656 1_655 ?
O25A K7 O15W 141.7(12) . 1_655 ?
O4N1 K7 O26B 77.3(10) . . ?
O4N2 K7 O26B 75.6(10) 2_656 . ?
O25A K7 O26B 114.6(11) . . ?
O15W K7 O26B 102.8(12) 1_655 . ?
O4N1 K7 O25T 95.6(9) . . ?
O4N2 K7 O25T 102.6(8) 2_656 . ?
O25A K7 O25T 52.1(9) . . ?
O15W K7 O25T 90.0(11) 1_655 . ?
O26B K7 O25T 166.3(11) . . ?
O4N1 K7 O2N2 159.9(9) . 2_656 ?
O4N2 K7 O2N2 54.6(6) 2_656 2_656 ?
O25A K7 O2N2 86.1(8) . 2_656 ?
O15W K7 O2N2 80.8(9) 1_655 2_656 ?
O26B K7 O2N2 122.1(10) . 2_656 ?
O25T K7 O2N2 64.3(7) . 2_656 ?
O4N1 K7 W25 87.8(6) . . ?
O4N2 K7 W25 90.5(6) 2_656 . ?
O25A K7 W25 25.3(7) . . ?
O15W K7 W25 116.7(10) 1_655 . ?
O26B K7 W25 139.9(9) . . ?
O25T K7 W25 26.8(5) . . ?
O2N2 K7 W25 73.6(5) 2_656 . ?
O4N1 K7 Ni2 163.7(8) . 2_656 ?
O4N2 K7 Ni2 29.1(4) 2_656 2_656 ?
O25A K7 Ni2 95.7(7) . 2_656 ?
O15W K7 Ni2 91.8(8) 1_655 2_656 ?
O26B K7 Ni2 90.6(9) . 2_656 ?
O25T K7 Ni2 93.9(6) . 2_656 ?
O2N2 K7 Ni2 31.8(4) 2_656 2_656 ?
W25 K7 Ni2 94.8(4) . 2_656 ?
O4N1 K7 K8 113.2(7) . 2_656 ?
O4N2 K7 K8 37.4(5) 2_656 2_656 ?
O25A K7 K8 42.5(7) . 2_656 ?
O15W K7 K8 143.3(9) 1_655 2_656 ?
O26B K7 K8 96.3(9) . 2_656 ?
O25T K7 K8 75.6(6) . 2_656 ?
O2N2 K7 K8 62.5(5) 2_656 2_656 ?
W25 K7 K8 55.8(3) . 2_656 ?
Ni2 K7 K8 56.7(3) 2_656 2_656 ?
O4N1 K7 K3 37.1(5) . . ?
O4N2 K7 K3 111.8(6) 2_656 . ?
O25A K7 K3 42.7(6) . . ?
O15W K7 K3 128.7(9) 1_655 . ?
O26B K7 K3 95.4(9) . . ?
O25T K7 K3 72.5(6) . . ?
O2N2 K7 K3 127.5(6) 2_656 . ?
W25 K7 K3 54.9(3) . . ?
Ni2 K7 K3 136.0(4) 2_656 . ?
K8 K7 K3 79.3(4) 2_656 . ?
O4N1 K7 K5 36.2(6) . . ?
O4N2 K7 K5 107.2(7) 2_656 . ?
O25A K7 K5 94.8(8) . . ?
O15W K7 K5 108.8(9) 1_655 . ?
O26B K7 K5 41.3(8) . . ?
O25T K7 K5 129.8(7) . . ?
O2N2 K7 K5 161.4(7) 2_656 . ?
W25 K7 K5 113.6(4) . . ?
Ni2 K7 K5 130.0(5) 2_656 . ?
K8 K7 K5 106.3(4) 2_656 . ?
K3 K7 K5 59.2(3) . . ?
O4N2 K8 O1P2 104.9(7) . . ?
O4N2 K8 K5 122.3(8) . . ?
O1P2 K8 K5 89.8(6) . . ?
O4N2 K8 O4P1 148.8(8) . . ?
O1P2 K8 O4P1 70.7(6) . . ?
K5 K8 O4P1 88.9(6) . . ?
O4N2 K8 O25A 79.2(8) . 2_656 ?
O1P2 K8 O25A 154.4(10) . 2_656 ?
K5 K8 O25A 109.6(8) . 2_656 ?
O4P1 K8 O25A 92.5(8) . 2_656 ?
O4N2 K8 O625 101.3(7) . 2_656 ?
O1P2 K8 O625 101.1(7) . 2_656 ?
K5 K8 O625 130.7(7) . 2_656 ?
O4P1 K8 O625 51.9(5) . 2_656 ?
O25A K8 O625 53.6(8) 2_656 2_656 ?
O4N2 K8 O67 98.7(7) . . ?
O1P2 K8 O67 52.2(5) . . ?
K5 K8 O67 131.4(7) . . ?
O4P1 K8 O67 53.4(5) . . ?
O25A K8 O67 102.3(8) 2_656 . ?
O625 K8 O67 51.0(5) 2_656 . ?
O4N2 K8 O7T 57.7(6) . . ?
O1P2 K8 O7T 52.7(5) . . ?
K5 K8 O7T 133.1(7) . . ?
O4P1 K8 O7T 101.1(7) . . ?
O25A K8 O7T 115.5(8) 2_656 . ?
O625 K8 O7T 88.1(6) 2_656 . ?
O67 K8 O7T 49.2(5) . . ?
O4N2 K8 W6 115.5(6) . . ?
O1P2 K8 W6 73.5(5) . . ?
K5 K8 W6 122.2(6) . . ?
O4P1 K8 W6 33.3(4) . . ?
O25A K8 W6 81.9(7) 2_656 . ?
O625 K8 W6 28.7(4) 2_656 . ?
O67 K8 W6 29.5(3) . . ?
O7T K8 W6 77.5(5) . . ?
O4N2 K8 W7 84.6(5) . . ?
O1P2 K8 W7 33.6(3) . . ?
K5 K8 W7 123.4(5) . . ?
O4P1 K8 W7 75.5(5) . . ?
O25A K8 W7 124.8(8) 2_656 . ?
O625 K8 W7 79.2(5) 2_656 . ?
O67 K8 W7 29.5(3) . . ?
O7T K8 W7 27.0(3) . . ?
W6 K8 W7 58.7(2) . . ?
O4N2 K8 W25 91.1(6) . 2_656 ?
O1P2 K8 W25 129.2(6) . 2_656 ?
K5 K8 W25 121.7(5) . 2_656 ?
O4P1 K8 W25 71.3(5) . 2_656 ?
O25A K8 W25 25.6(6) 2_656 2_656 ?
O625 K8 W25 28.1(4) 2_656 2_656 ?
O67 K8 W25 78.1(5) . 2_656 ?
O7T K8 W25 104.7(5) . 2_656 ?
W6 K8 W25 56.3(2) . 2_656 ?
W7 K8 W25 104.2(4) . 2_656 ?
O4N2 K8 K2 64.7(5) . . ?
O1P2 K8 K2 48.0(4) . . ?
K5 K8 K2 90.0(5) . . ?
O4P1 K8 K2 118.7(6) . . ?
O25A K8 K2 143.9(8) 2_656 . ?
O625 K8 K2 132.4(6) 2_656 . ?
O67 K8 K2 84.7(5) . . ?
O7T K8 K2 45.1(4) . . ?
W6 K8 K2 113.6(4) . . ?
W7 K8 K2 55.3(3) . . ?
W25 K8 K2 147.9(4) 2_656 . ?
O19W K9 K2 74.7(14) . . ?
O19W K9 O123 166.5(16) . . ?
K2 K9 O123 91.9(6) . . ?
O19W K9 O11A 82.6(15) . . ?
K2 K9 O11A 141.9(8) . . ?
O123 K9 O11A 108.1(7) . . ?
O19W K9 O14A 85.8(15) . . ?
K2 K9 O14A 142.5(7) . . ?
O123 K9 O14A 106.3(7) . . ?
O11A K9 O14A 63.0(6) . . ?
O19W K9 O4P2 80.0(16) . . ?
K2 K9 O4P2 87.9(6) . . ?
O123 K9 O4P2 98.4(7) . . ?
O11A K9 O4P2 57.9(6) . . ?
O14A K9 O4P2 120.4(7) . . ?
O19W K9 O2P3 84.6(16) . . ?
K2 K9 O2P3 88.2(6) . . ?
O123 K9 O2P3 96.6(7) . . ?
O11A K9 O2P3 120.1(7) . . ?
O14A K9 O2P3 57.8(6) . . ?
O4P2 K9 O2P3 164.7(7) . . ?
O19W K9 O1P3 114.9(15) . . ?
K2 K9 O1P3 63.4(5) . . ?
O123 K9 O1P3 58.1(6) . . ?
O11A K9 O1P3 154.5(8) . . ?
O14A K9 O1P3 98.5(7) . . ?
O4P2 K9 O1P3 139.8(7) . . ?
O2P3 K9 O1P3 48.8(5) . . ?
O19W K9 O2P2 111.5(16) . . ?
K2 K9 O2P2 61.9(5) . . ?
O123 K9 O2P2 59.3(6) . . ?
O11A K9 O2P2 100.4(7) . . ?
O14A K9 O2P2 155.1(7) . . ?
O4P2 K9 O2P2 50.1(5) . . ?
O2P3 K9 O2P2 138.4(7) . . ?
O1P3 K9 O2P2 90.4(6) . . ?
O19W K9 O112 130.3(16) . . ?
K2 K9 O112 118.0(7) . . ?
O123 K9 O112 55.0(5) . . ?
O11A K9 O112 57.6(5) . . ?
O14A K9 O112 99.2(7) . . ?
O4P2 K9 O112 54.7(5) . . ?
O2P3 K9 O112 139.2(7) . . ?
O1P3 K9 O112 113.1(7) . . ?
O2P2 K9 O112 56.1(5) . . ?
O19W K9 O134 133.8(17) . . ?
K2 K9 O134 118.4(7) . . ?
O123 K9 O134 54.1(6) . . ?
O11A K9 O134 99.5(7) . . ?
O14A K9 O134 56.3(6) . . ?
O4P2 K9 O134 139.6(7) . . ?
O2P3 K9 O134 54.2(5) . . ?
O1P3 K9 O134 55.1(5) . . ?
O2P2 K9 O134 113.4(7) . . ?
O112 K9 O134 85.1(6) . . ?
O19W K9 P3 92.4(15) . . ?
K2 K9 P3 66.9(4) . . ?
O123 K9 P3 83.4(5) . . ?
O11A K9 P3 145.4(7) . . ?
O14A K9 P3 82.6(6) . . ?
O4P2 K9 P3 154.8(6) . . ?
O2P3 K9 P3 25.5(4) . . ?
O1P3 K9 P3 26.8(4) . . ?
O2P2 K9 P3 113.1(5) . . ?
O112 K9 P3 137.3(6) . . ?
O134 K9 P3 60.2(4) . . ?
K9 O19W K2 75.5(14) . . ?
K9 O19W K3 122(2) . . ?
K2 O19W K3 116.9(11) . . ?
K9 O19W K5 126.1(19) . . ?
K2 O19W K5 119.0(12) . . ?
K3 O19W K5 98.5(10) . . ?

loop_
_geom_bond_atom_site_label_1
_geom_bond_atom_site_label_2
_geom_bond_distance
_geom_bond_site_symmetry_2
_geom_bond_publ_flag
W1 O1T 1.732(16) . ?
W1 O12 1.884(18) . ?
W1 O13 1.917(16) . ?
W1 O15 1.948(18) . ?
W1 O20A 1.976(17) 2_656 ?
W1 O1P1 2.262(15) . ?
W1 K4 3.824(12) . ?
W2 O2T 1.718(18) . ?
W2 O226 1.813(19) . ?
W2 O211 1.902(18) . ?
W2 O12 1.964(18) . ?
W2 O23 2.054(17) . ?
W2 O2P1 2.109(16) . ?
W2 K1 3.671(7) 2_666 ?
W2 K4 3.804(12) . ?
W2 K5 3.843(14) . ?
W3 O3T 1.707(19) . ?
W3 O23 1.820(18) . ?
W3 O310 1.894(18) . ?
W3 O34 1.922(17) . ?
W3 O13 1.959(17) . ?
W3 O3P1 2.271(15) . ?
W3 K1 4.138(7) 2_666 ?
W4 O4T 1.71(2) . ?
W4 O49 1.868(17) . ?
W4 O46 1.876(15) . ?
W4 O34 1.936(16) . ?
W4 O45 1.961(18) . ?
W4 O3P1 2.270(17) . ?
W5 O5T 1.72(2) . ?
W5 O56 1.864(16) . ?
W5 O45 1.900(17) . ?
W5 O24A 1.940(17) 2_656 ?
W5 O15 1.964(17) . ?
W5 O1P1 2.290(16) . ?
W6 O6T 1.729(18) . ?
W6 O625 1.851(18) 2_656 ?
W6 O67 1.885(18) . ?
W6 O46 1.969(15) . ?
W6 O56 1.987(17) . ?
W6 O4P1 2.128(17) . ?
W6 K8 3.825(17) . ?
W7 O7A 1.742(17) . ?
W7 O7T 1.759(17) . ?
W7 O67 1.899(18) . ?
W7 O78 1.959(17) . ?
W7 O79 2.083(17) . ?
W7 O1P2 2.167(15) . ?
W7 K2 3.611(11) . ?
W7 K8 3.852(15) . ?
W8 O8T 1.742(16) . ?
W8 O78 1.891(17) . ?
W8 O812 1.920(17) . ?
W8 O89 1.928(17) . ?
W8 O817 1.933(19) . ?
W8 O2P2 2.281(16) . ?
W8 K2 3.676(10) . ?
W9 O9T 1.734(19) . ?
W9 O79 1.806(17) . ?
W9 O910 1.915(15) . ?
W9 O89 1.926(17) . ?
W9 O49 1.943(18) . ?
W9 O3P2 2.311(16) . ?
W10 O10T 1.719(18) . ?
W10 O101 1.837(16) . ?
W10 O102 1.914(17) . ?
W10 O310 1.926(19) . ?
W10 O910 1.944(16) . ?
W10 O3P2 2.302(15) . ?
W10 K1 3.965(7) 2_666 ?
W11 O11T 1.717(17) . ?
W11 O11A 1.789(18) . ?
W11 O211 1.893(17) . ?
W11 O112 1.972(16) . ?
W11 O101 2.074(16) . ?
W11 O4P2 2.162(16) . ?
W11 K9 3.556(15) . ?
W11 K1 3.559(7) 2_666 ?
W11 K1 3.719(7) . ?
W11 K5 3.794(14) . ?
W12 O12T 1.732(17) . ?
W12 O112 1.862(16) . ?
W12 O123 1.928(17) . ?
W12 O102 1.946(18) . ?
W12 O812 1.954(16) . ?
W12 O2P2 2.303(16) . ?
W12 K9 3.660(15) . ?
W12 K1 3.664(7) . ?
W13 O13T 1.703(17) . ?
W13 O134 1.879(17) . ?
W13 O137 1.912(18) . ?
W13 O123 1.914(18) . ?
W13 O135 1.93(2) . ?
W13 O1P3 2.263(17) . ?
W13 K9 3.691(16) . ?
W14 O14T 1.749(19) . ?
W14 O14A 1.783(19) . ?
W14 O143 1.915(18) . ?
W14 O134 1.962(17) . ?
W14 O145 2.048(18) . ?
W14 O2P3 2.192(17) . ?
W14 K9 3.593(17) . ?
W14 K3 3.816(12) . ?
W15 O15T 1.740(19) . ?
W15 O145 1.834(17) . ?
W15 O135 1.941(19) . ?
W15 O152 1.945(19) . ?
W15 O156 1.946(17) . ?
W15 O3P3 2.295(17) . ?
W16 O16T 1.741(18) . ?
W16 O168 1.804(16) . ?
W16 O156 1.917(18) . ?
W16 O161 1.924(18) . ?
W16 O167 1.954(18) . ?
W16 O3P3 2.264(16) . ?
W17 O17T 1.757(18) . ?
W17 O178 1.876(17) . ?
W17 O167 1.907(19) . ?
W17 O137 1.921(17) . ?
W17 O817 1.921(19) . ?
W17 O1P3 2.315(17) . ?
W17 K2 3.660(10) . ?
W18 O18A 1.721(17) . ?
W18 O18T 1.742(17) . ?
W18 O189 1.926(17) . ?
W18 O178 1.962(17) . ?
W18 O168 2.075(17) . ?
W18 O4P3 2.177(16) . ?
W18 K2 3.605(10) . ?
W18 K6 3.852(14) . ?
W19 O19T 1.776(19) . ?
W19 O19A 1.81(2) . ?
W19 O189 1.862(18) . ?
W19 O190 1.993(18) . ?
W19 O191 2.001(19) . ?
W19 O1P4 2.120(16) . ?
W19 K4 3.837(12) 2_656 ?
W19 K6 3.842(14) . ?
W20 O20T 1.726(18) . ?
W20 O190 1.862(18) . ?
W20 O201 1.914(18) . ?
W20 O20A 1.915(17) . ?
W20 O204 1.944(19) . ?
W20 O2P4 2.273(16) . ?
W20 K4 3.836(13) 2_656 ?
W21 O21T 1.739(18) . ?
W21 O191 1.856(19) . ?
W21 O161 1.896(17) . ?
W21 O212 1.924(18) . ?
W21 O201 1.962(17) . ?
W21 O3P4 2.263(16) . ?
W22 O22T 1.74(2) . ?
W22 O223 1.891(17) . ?
W22 O152 1.892(18) . ?
W22 O224 1.948(17) . ?
W22 O212 1.954(17) . ?
W22 O3P4 2.267(18) . ?
W23 O23T 1.72(2) . ?
W23 O235 1.862(19) . ?
W23 O143 1.871(18) . ?
W23 O223 1.944(17) . ?
W23 O234 1.956(16) . ?
W23 O4P4 2.164(18) . ?
W23 K3 3.839(13) . ?
W24 O24T 1.74(2) . ?
W24 O234 1.896(16) . ?
W24 O224 1.903(17) . ?
W24 O204 1.907(17) . ?
W24 O24A 1.934(17) . ?
W24 O2P4 2.266(18) . ?
W25 O25A 1.77(3) . ?
W25 O25T 1.78(3) . ?
W25 O625 1.874(18) . ?
W25 O235 1.877(18) . ?
W25 O25C 2.29(5) . ?
W25 O25B 2.399(14) . ?
W25 K7 3.887(18) . ?
W25 K3 3.898(12) . ?
W25 K8 3.918(16) 2_656 ?
W26 O26B 1.76(4) . ?
W26 O26A 1.82(4) . ?
W26 O226 1.876(18) . ?
W26 O19A 1.89(2) 2_656 ?
W26 O26C 2.32(5) . ?
W26 K4 2.393(13) . ?
W26 K5 3.912(14) . ?
W26 K6 3.931(14) 2_656 ?
O1T Ni3 2.05(4) . ?
O2T K1 3.015(19) 2_666 ?
O7T Ni2 2.050(17) . ?
O7T K2 2.83(2) . ?
O7T K8 3.27(2) . ?
O1P1 P1 1.577(17) . ?
O1P1 K4 3.203(19) . ?
O11A Ni1 2.016(18) . ?
O11A K9 2.73(2) . ?
O11A K5 3.15(2) . ?
O11T K1 2.769(19) . ?
O11T K1 2.83(2) 2_666 ?
O1P2 P2 1.530(16) . ?
O1P2 K8 2.83(2) . ?
O1P2 K2 2.930(19) . ?
O12 K4 3.23(2) . ?
O12T K1 2.896(18) . ?
O1N2 Ni2 2.10(2) . ?
O1P3 P3 1.542(19) . ?
O1P3 K2 2.99(2) . ?
O1P3 K9 3.00(2) . ?
O1N1 Ni1 2.03(3) . ?
O1P4 P4 1.560(19) . ?
O1P4 K6 2.84(2) . ?
O1P4 K4 3.189(19) 2_656 ?
O14A Ni1 2.010(18) . ?
O14A K9 2.74(2) . ?
O14A K3 3.14(2) . ?
O18T Ni2 2.027(18) . ?
O18T K2 2.766(18) . ?
O18T K6 3.19(2) . ?
O19A W26 1.89(2) 2_656 ?
O19A K4 2.88(2) 2_656 ?
O19A K6 3.13(2) . ?
O20A W1 1.976(17) 2_656 ?
O20A K4 2.72(2) 2_656 ?
O2P1 P1 1.562(18) . ?
O2P1 K5 2.89(2) . ?
O2P1 K4 3.190(19) . ?
O2P2 P2 1.541(18) . ?
O2P2 K2 2.938(18) . ?
O2P2 K9 3.01(2) . ?
O2N2 Ni2 2.09(2) . ?
O2N2 K7 3.30(3) 2_656 ?
O23 K1 2.977(19) 2_666 ?
O2P3 P3 1.479(18) . ?
O2P3 K3 2.89(2) . ?
O2P3 K9 2.92(2) . ?
O2N1 Ni1 2.05(3) . ?
O2P4 P4 1.563(18) . ?
O2P4 K4 3.23(2) 2_656 ?
O24A W5 1.940(17) 2_656 ?
O25B K4 2.837(18) 2_656 ?
O25A K7 2.90(4) . ?
O25A K8 3.01(3) 2_656 ?
O25A K3 3.07(3) . ?
O25T K7 3.12(3) . ?
O26B K4 2.83(5) . ?
O26B K5 3.00(4) . ?
O26B K6 3.07(4) 2_656 ?
O26B K7 3.12(5) . ?
O26C K4 3.02(5) . ?
O3P1 P1 1.541(17) . ?
O3P2 P2 1.503(18) . ?
O3N2 Ni2 2.13(2) . ?
O3P3 P3 1.554(19) . ?
O3N1 Ni1 2.11(2) . ?
O3P4 P4 1.554(18) . ?
O4P1 P1 1.528(18) . ?
O4P1 K8 2.86(2) . ?
O4P2 P2 1.529(18) . ?
O4P2 K5 2.89(2) . ?
O4P2 K9 2.89(2) . ?
O4N2 Ni2 2.022(19) . ?
O4N2 K6 2.73(3) . ?
O4N2 K8 2.77(2) . ?
O4N2 K7 2.85(3) 2_656 ?
O4P3 P3 1.542(18) . ?
O4P3 K6 2.81(2) . ?
O4P3 K2 2.89(2) . ?
O4N1 Ni1 2.03(2) . ?
O4N1 K7 2.77(3) . ?
O4N1 K5 2.81(3) . ?
O4N1 K3 2.83(2) . ?
O4P4 P4 1.514(19) . ?
O4P4 K3 2.90(2) . ?
O67 K8 3.24(2) . ?
O78 K2 3.07(2) . ?
O101 K1 2.791(16) 2_666 ?
O112 K1 2.886(17) . ?
O112 K9 3.01(2) . ?
O123 K9 2.69(2) . ?
O134 K9 3.06(2) . ?
O143 K3 3.26(2) . ?
O178 K2 3.02(2) . ?
O189 K6 3.28(2) . ?
O190 K4 3.20(2) 2_656 ?
O211 K1 3.167(17) 2_666 ?
O211 K5 3.24(2) . ?
O226 K4 2.81(2) . ?
O226 K5 3.15(2) . ?
O235 K3 3.10(2) . ?
O625 W6 1.851(18) 2_656 ?
O625 K8 3.12(3) 2_656 ?
O817 K2 2.68(2) . ?
P1 K4 3.713(13) . ?
P2 K2 3.409(12) . ?
P2 K9 3.432(18) . ?
P3 K2 3.416(13) . ?
P3 K9 3.416(17) . ?
P4 K4 3.708(14) 2_656 ?
Ni1 K9 3.684(16) . ?
Ni1 K3 3.930(12) . ?
Ni1 K5 4.008(16) . ?
Ni2 K2 3.658(10) . ?
Ni2 K6 3.921(15) . ?
Ni2 K7 3.966(17) 2_656 ?
Ni2 K8 4.003(16) . ?
Ni3 O10W 2.10(5) . ?
K1 O2W 2.71(2) . ?
K1 O101 2.791(16) 2_666 ?
K1 O11T 2.83(2) 2_666 ?
K1 O23 2.977(19) 2_666 ?
K1 O2T 3.015(19) 2_666 ?
K1 O211 3.167(17) 2_666 ?
K1 W11 3.559(7) 2_666 ?
K1 W2 3.671(7) 2_666 ?
K2 O19W 2.67(3) . ?
K2 K9 2.677(18) . ?
K3 K6 2.815(18) . ?
K3 O19W 2.93(3) . ?
K3 K9 3.834(19) . ?
K4 O20A 2.72(2) 2_656 ?
K4 O25B 2.837(18) 2_656 ?
K4 O19A 2.88(2) 2_656 ?
K4 O1P4 3.189(19) 2_656 ?
K4 O190 3.20(2) 2_656 ?
K5 K8 2.84(2) . ?
K5 O19W 2.96(4) . ?
K6 O26B 3.07(4) 2_656 ?
K7 O4N2 2.85(3) 2_656 ?
K7 O15W 2.98(4) 1_655 ?
K7 O2N2 3.30(3) 2_656 ?
K7 Ni2 3.966(17) 2_656 ?
K7 K8 4.43(2) 2_656 ?
K8 O25A 3.01(3) 2_656 ?
K8 O625 3.12(3) 2_656 ?
K8 W25 3.918(16) 2_656 ?
K9 O19W 1.38(3) . ?
O13W O18W 1.35(6) . ?
O15W K7 2.98(4) 1_455 ?
